data_1515596
loop_
_publ_author_name
'Lam, Oanh P.'
'Heinemann, Frank W.'
'Meyer, Karsten'

_publ_section_title
;
 Activation of elemental S, Se and Te with uranium(iii): bridging U--E--U
 (E = S, Se) and diamond-core complexes U--(E)2--U (E = O, S, Se, Te)
;
_journal_issue 8
_journal_name_full 'Chemical Science'
_journal_page_first 1538
_journal_paper_doi 10.1039/c1sc00151e
_journal_volume 2
_journal_year 2011
_chemical_formula_moiety 'C108 H132 N2 O6 S2 U2, 2(C12 H30 Na O6)'
_chemical_formula_sum 'C132 H192 N2 Na2 O18 S2 U2'
_chemical_formula_weight 2681.04
_chemical_name_systematic
;
?
;
_space_group_IT_number 15
_symmetry_cell_setting monoclinic
_symmetry_space_group_name_Hall '-C 2yc'
_symmetry_space_group_name_H-M 'C 1 2/c 1'
_atom_sites_solution_hydrogens geom
_atom_sites_solution_primary direct
_atom_sites_solution_secondary difmap
_audit_creation_method SHELXL-97
_cell_angle_alpha 90.00
_cell_angle_beta 103.778(11)
_cell_angle_gamma 90.00
_cell_formula_units_Z 8
_cell_length_a 28.397(3)
_cell_length_b 17.1610(19)
_cell_length_c 55.426(11)
_cell_measurement_reflns_used 462
_cell_measurement_temperature 150(2)
_cell_measurement_theta_max 20.00
_cell_measurement_theta_min 6.00
_cell_volume 26233(7)
_computing_cell_refinement 'EVALCCD (Duisenberg, 2003)'
_computing_data_collection 'COLLECT (Bruker-Nonius, 2002)'
_computing_data_reduction 'EVALCCD (Duisenberg, 2003)'
_computing_molecular_graphics 'SHELXTL 6.12 (Bruker AXS, 2002)'
_computing_publication_material 'SHELXTL 6.12 (Bruker AXS, 2002)'
_computing_structure_refinement 'SHELXTL 6.12 (Bruker AXS, 2002)'
_computing_structure_solution 'SHELXTL 6.12 (Bruker AXS, 2002)'
_diffrn_ambient_temperature 150(2)
_diffrn_detector_area_resol_mean 9
_diffrn_measured_fraction_theta_full 0.948
_diffrn_measured_fraction_theta_max 0.948
_diffrn_measurement_device_type 'Bruker-Nonius KappaCCD'
_diffrn_measurement_method
;
\f- and \w-rotations with 0.30 \% and 140 sec per frame
;
_diffrn_radiation_monochromator graphite
_diffrn_radiation_source 'fine-focus sealed tube'
_diffrn_radiation_type MoK\a
_diffrn_radiation_wavelength 0.71073
_diffrn_reflns_av_R_equivalents 0.1075
_diffrn_reflns_av_sigmaI/netI 0.0832
_diffrn_reflns_limit_h_max 34
_diffrn_reflns_limit_h_min -34
_diffrn_reflns_limit_k_max 20
_diffrn_reflns_limit_k_min -20
_diffrn_reflns_limit_l_max 66
_diffrn_reflns_limit_l_min -67
_diffrn_reflns_number 124655
_diffrn_reflns_theta_full 25.68
_diffrn_reflns_theta_max 25.68
_diffrn_reflns_theta_min 3.34
_exptl_absorpt_coefficient_mu 2.566
_exptl_absorpt_correction_T_max 0.615
_exptl_absorpt_correction_T_min 0.371
_exptl_absorpt_correction_type multi-scan
_exptl_absorpt_process_details 'SADABS, Bruker-AXS, 2002'
_exptl_crystal_colour orange
_exptl_crystal_density_diffrn 1.358
_exptl_crystal_density_method 'not measured'
_exptl_crystal_description prism
_exptl_crystal_F_000 11040
_exptl_crystal_size_max 0.26
_exptl_crystal_size_mid 0.23
_exptl_crystal_size_min 0.19
_refine_diff_density_max 1.934
_refine_diff_density_min -1.969
_refine_diff_density_rms 0.169
_refine_ls_extinction_coef 0.00011(2)
_refine_ls_extinction_expression Fc^*^=kFc[1+0.001xFc^2^\l^3^/sin(2\q)]^-1/4^
_refine_ls_extinction_method SHELXL
_refine_ls_goodness_of_fit_ref 1.481
_refine_ls_hydrogen_treatment constr
_refine_ls_matrix_type fullcycle
_refine_ls_number_parameters 1744
_refine_ls_number_reflns 23618
_refine_ls_number_restraints 877
_refine_ls_restrained_S_all 1.488
_refine_ls_R_factor_all 0.1004
_refine_ls_R_factor_gt 0.0805
_refine_ls_shift/su_max 0.002
_refine_ls_shift/su_mean 0.000
_refine_ls_structure_factor_coef Fsqd
_refine_ls_weighting_details 'calc w=1/[\s^2^(Fo^2^)+(0.1000P)^2^+0.0000P] where P=(Fo^2^+2Fc^2^)/3'
_refine_ls_weighting_scheme calc
_refine_ls_wR_factor_gt 0.2101
_refine_ls_wR_factor_ref 0.2182
_reflns_number_gt 18973
_reflns_number_total 23618
_reflns_threshold_expression >2sigma(I)
_cod_data_source_file c1sc00151e.txt
_cod_data_source_block opl1003
_cod_original_sg_symbol_Hall -C2yc
_cod_original_sg_symbol_H-M C2/c
_cod_database_code 1515596

loop_
_symmetry_equiv_pos_as_xyz
'x, y, z'
'-x, y, -z+1/2'
'x+1/2, y+1/2, z'
'-x+1/2, y+1/2, -z+1/2'
'-x, -y, -z'
'x, -y, z-1/2'
'-x+1/2, -y+1/2, -z'
'x+1/2, -y+1/2, z-1/2'

loop_
_atom_site_label
_atom_site_type_symbol
_atom_site_fract_x
_atom_site_fract_y
_atom_site_fract_z
_atom_site_U_iso_or_equiv
_atom_site_adp_type
_atom_site_occupancy
_atom_site_symmetry_multiplicity
_atom_site_calc_flag
_atom_site_refinement_flags
_atom_site_disorder_assembly
_atom_site_disorder_group
U1 U 0.920154(9) 0.726290(17) 0.097141(5) 0.02403(13) Uani 1 1 d . A .
U2 U 0.980656(10) 0.881139(19) 0.146049(6) 0.03358(14) Uani 1 1 d . . .
S1 S 0.95694(7) 0.72822(12) 0.14657(4) 0.0344(5) Uani 1 1 d . A .
S2 S 0.96263(7) 0.86765(12) 0.09637(4) 0.0339(5) Uani 1 1 d . A .
O1 O 0.85013(17) 0.7740(3) 0.09931(10) 0.0270(12) Uani 1 1 d . . .
O2 O 0.96867(16) 0.6767(3) 0.07553(9) 0.0267(12) Uani 1 1 d . . .
O3 O 0.87780(18) 0.6155(3) 0.08750(10) 0.0297(13) Uani 1 1 d . . .
O4 O 0.90888(18) 0.9264(3) 0.14738(10) 0.0355(14) Uani 1 1 d . A .
O5 O 1.05711(19) 0.8552(4) 0.16496(11) 0.0528(18) Uani 1 1 d . A .
O6 O 0.9967(2) 1.0097(4) 0.15141(14) 0.0268(17) Uani 0.75 1 d P A 1
O6A O 1.0229(8) 0.9817(14) 0.1595(4) 0.036(6) Uani 0.25 1 d PU A 2
N1 N 0.8731(2) 0.7399(4) 0.05039(12) 0.0264(15) Uani 1 1 d . . .
N2 N 0.9864(2) 0.9015(5) 0.19374(14) 0.0419(19) Uani 1 1 d . A .
C1 C 0.8404(3) 0.8104(5) 0.04910(16) 0.035(2) Uani 1 1 d . A .
H1A H 0.8602 0.8544 0.0575 0.042 Uiso 1 1 calc R . .
H1B H 0.8282 0.8249 0.0314 0.042 Uiso 1 1 calc R . .
C2 C 0.7972(3) 0.8008(5) 0.06051(15) 0.0295(18) Uani 1 1 d . . .
C3 C 0.8037(2) 0.7818(4) 0.08589(16) 0.0282(19) Uani 1 1 d . A .
C4 C 0.7642(3) 0.7748(4) 0.09701(15) 0.0263(18) Uani 1 1 d . . .
C5 C 0.7182(3) 0.7888(5) 0.08140(16) 0.038(2) Uani 1 1 d . A .
H5A H 0.6908 0.7850 0.0884 0.046 Uiso 1 1 calc R . .
C6 C 0.7101(3) 0.8079(6) 0.05623(17) 0.041(2) Uani 1 1 d . . .
C7 C 0.7502(3) 0.8106(5) 0.04558(16) 0.038(2) Uani 1 1 d . A .
H7A H 0.7455 0.8191 0.0282 0.045 Uiso 1 1 calc R . .
C8 C 0.9098(3) 0.7632(5) 0.03637(16) 0.032(2) Uani 1 1 d . A .
H8A H 0.9278 0.8086 0.0450 0.039 Uiso 1 1 calc R . .
H8B H 0.8920 0.7812 0.0197 0.039 Uiso 1 1 calc R . .
C9 C 0.9462(2) 0.7036(5) 0.03286(15) 0.0294(19) Uani 1 1 d . . .
C10 C 0.9766(3) 0.6672(4) 0.05281(14) 0.0272(18) Uani 1 1 d . A .
C11 C 1.0163(3) 0.6192(5) 0.04873(15) 0.0301(19) Uani 1 1 d . . .
C12 C 1.0192(3) 0.6093(5) 0.02437(15) 0.034(2) Uani 1 1 d . A .
H12A H 1.0448 0.5779 0.0214 0.041 Uiso 1 1 calc R . .
C13 C 0.9871(3) 0.6423(6) 0.00381(17) 0.044(2) Uani 1 1 d . . .
C14 C 0.9515(3) 0.6907(5) 0.00875(15) 0.035(2) Uani 1 1 d . A .
H14A H 0.9299 0.7160 -0.0047 0.042 Uiso 1 1 calc R . .
C15 C 0.8429(3) 0.6733(5) 0.03888(16) 0.033(2) Uani 1 1 d . A .
H15A H 0.8356 0.6806 0.0206 0.040 Uiso 1 1 calc R . .
H15B H 0.8117 0.6764 0.0439 0.040 Uiso 1 1 calc R . .
C16 C 0.8629(2) 0.5896(5) 0.04454(14) 0.0257(18) Uani 1 1 d . . .
C17 C 0.8753(2) 0.5648(4) 0.06888(15) 0.0269(18) Uani 1 1 d . A .
C18 C 0.8840(2) 0.4842(4) 0.07399(15) 0.0271(18) Uani 1 1 d . . .
C19 C 0.8821(3) 0.4351(5) 0.05298(17) 0.038(2) Uani 1 1 d . A .
H19A H 0.8873 0.3808 0.0558 0.045 Uiso 1 1 calc R . .
C20 C 0.8733(3) 0.4620(5) 0.02873(15) 0.036(2) Uani 1 1 d . . .
C21 C 0.8634(2) 0.5412(5) 0.02496(16) 0.033(2) Uani 1 1 d . A .
H21A H 0.8570 0.5619 0.0086 0.040 Uiso 1 1 calc R . .
C22 C 0.7703(2) 0.7506(5) 0.12427(15) 0.0277(18) Uani 1 1 d . A .
C23 C 0.7279(3) 0.7227(5) 0.15891(16) 0.037(2) Uani 1 1 d . A .
H23A H 0.6955 0.7222 0.1631 0.045 Uiso 1 1 calc R . .
C24 C 0.7984(3) 0.6405(6) 0.15494(18) 0.046(2) Uani 1 1 d . A .
H24A H 0.8126 0.5869 0.1567 0.056 Uiso 1 1 calc R . .
C25 C 0.8121(3) 0.7779(6) 0.16937(17) 0.047(3) Uani 1 1 d . A .
H25A H 0.8350 0.8138 0.1806 0.056 Uiso 1 1 calc R . .
C26 C 0.7218(2) 0.7494(5) 0.13216(16) 0.033(2) Uani 1 1 d . . .
H26A H 0.7076 0.8024 0.1303 0.040 Uiso 1 1 calc R A .
H26B H 0.6990 0.7140 0.1210 0.040 Uiso 1 1 calc R . .
C27 C 0.7493(3) 0.6393(5) 0.16169(18) 0.044(2) Uani 1 1 d . . .
H27A H 0.7534 0.6211 0.1790 0.053 Uiso 1 1 calc R A .
H27B H 0.7271 0.6031 0.1506 0.053 Uiso 1 1 calc R . .
C28 C 0.8327(3) 0.6963(7) 0.17201(18) 0.059(3) Uani 1 1 d . . .
H28A H 0.8376 0.6788 0.1895 0.071 Uiso 1 1 calc R A .
H28B H 0.8646 0.6961 0.1677 0.071 Uiso 1 1 calc R . .
C29 C 0.8044(3) 0.8066(5) 0.14233(16) 0.036(2) Uani 1 1 d . . .
H29A H 0.8360 0.8096 0.1378 0.044 Uiso 1 1 calc R A .
H29B H 0.7901 0.8595 0.1408 0.044 Uiso 1 1 calc R . .
C30 C 0.7617(3) 0.7804(6) 0.17626(17) 0.050(3) Uani 1 1 d . . .
H30A H 0.7654 0.7652 0.1938 0.060 Uiso 1 1 calc R A .
H30B H 0.7481 0.8338 0.1739 0.060 Uiso 1 1 calc R . .
C31 C 0.7913(3) 0.6678(5) 0.12801(16) 0.036(2) Uani 1 1 d . . .
H31A H 0.7692 0.6314 0.1169 0.043 Uiso 1 1 calc R A .
H31B H 0.8229 0.6667 0.1234 0.043 Uiso 1 1 calc R . .
C32 C 0.6582(3) 0.8221(8) 0.04074(19) 0.072(4) Uani 1 1 d . A .
H32A H 0.6351 0.7945 0.0483 0.108 Uiso 1 1 calc R . .
H32B H 0.6552 0.8028 0.0238 0.108 Uiso 1 1 calc R . .
H32C H 0.6511 0.8781 0.0402 0.108 Uiso 1 1 calc R . .
C33 C 1.0521(2) 0.5791(4) 0.07038(14) 0.0221(17) Uani 1 1 d . A .
C34 C 1.1295(3) 0.5011(5) 0.08442(17) 0.042(2) Uani 1 1 d . A .
H34A H 1.1570 0.4774 0.0786 0.051 Uiso 1 1 calc R . .
C35 C 1.0594(3) 0.4756(5) 0.10346(17) 0.039(2) Uani 1 1 d . A .
H35A H 1.0407 0.4346 0.1101 0.047 Uiso 1 1 calc R . .
C36 C 1.1075(3) 0.5967(5) 0.11352(18) 0.044(2) Uani 1 1 d . A .
H36A H 1.1203 0.6357 0.1268 0.053 Uiso 1 1 calc R . .
C37 C 1.0943(3) 0.5401(5) 0.06236(16) 0.035(2) Uani 1 1 d . . .
H37A H 1.1120 0.5797 0.0550 0.042 Uiso 1 1 calc R A .
H37B H 1.0815 0.5005 0.0495 0.042 Uiso 1 1 calc R . .
C38 C 1.1495(3) 0.5589(5) 0.10532(18) 0.041(2) Uani 1 1 d . . .
H38A H 1.1707 0.5314 0.1195 0.050 Uiso 1 1 calc R A .
H38B H 1.1689 0.5993 0.0994 0.050 Uiso 1 1 calc R . .
C39 C 1.0785(3) 0.5338(5) 0.12363(16) 0.039(2) Uani 1 1 d . . .
H39A H 1.0998 0.5073 0.1381 0.046 Uiso 1 1 calc R A .
H39B H 1.0513 0.5582 0.1291 0.046 Uiso 1 1 calc R . .
C40 C 1.0744(3) 0.6379(5) 0.09114(16) 0.035(2) Uani 1 1 d . . .
H40A H 1.0934 0.6773 0.0845 0.042 Uiso 1 1 calc R A .
H40B H 1.0480 0.6652 0.0966 0.042 Uiso 1 1 calc R . .
C41 C 1.1015(3) 0.4361(5) 0.09451(18) 0.039(2) Uani 1 1 d . . .
H41A H 1.1233 0.4085 0.1085 0.047 Uiso 1 1 calc R A .
H41B H 1.0884 0.3977 0.0813 0.047 Uiso 1 1 calc R . .
C42 C 1.0254(3) 0.5160(5) 0.08119(16) 0.034(2) Uani 1 1 d . . .
H42A H 1.0123 0.4769 0.0682 0.040 Uiso 1 1 calc R A .
H42B H 0.9978 0.5396 0.0866 0.040 Uiso 1 1 calc R . .
C43 C 0.9917(4) 0.6267(6) -0.02274(17) 0.057(3) Uani 1 1 d . A .
H43A H 0.9601 0.6345 -0.0343 0.086 Uiso 1 1 calc R . .
H43B H 1.0024 0.5729 -0.0240 0.086 Uiso 1 1 calc R . .
H43C H 1.0154 0.6626 -0.0269 0.086 Uiso 1 1 calc R . .
C44 C 0.8919(3) 0.4530(5) 0.10087(17) 0.037(2) Uani 1 1 d . A .
C45 C 0.9032(3) 0.4782(6) 0.15497(17) 0.048(2) Uani 1 1 d . . .
H45A H 0.8997 0.5356 0.1551 0.057 Uiso 1 1 calc R . .
H45B H 0.9085 0.4590 0.1722 0.057 Uiso 1 1 calc R . .
C46 C 0.9462(3) 0.4562(6) 0.14432(19) 0.053(3) Uani 1 1 d . A .
H46A H 0.9762 0.4806 0.1547 0.064 Uiso 1 1 calc R . .
C47 C 0.8570(3) 0.4410(6) 0.13861(17) 0.048(3) Uani 1 1 d . A .
H47A H 0.8285 0.4543 0.1455 0.057 Uiso 1 1 calc R . .
C48 C 0.8981(3) 0.3619(5) 0.10151(18) 0.043(2) Uani 1 1 d . . .
H48A H 0.8687 0.3373 0.0911 0.052 Uiso 1 1 calc R A .
H48B H 0.9260 0.3474 0.0946 0.052 Uiso 1 1 calc R . .
C49 C 0.9530(3) 0.3673(6) 0.1446(2) 0.060(3) Uani 1 1 d . . .
H49A H 0.9814 0.3534 0.1380 0.072 Uiso 1 1 calc R A .
H49B H 0.9583 0.3470 0.1617 0.072 Uiso 1 1 calc R . .
C50 C 0.9065(3) 0.3324(6) 0.1281(2) 0.056(3) Uani 1 1 d . A .
H50A H 0.9103 0.2744 0.1279 0.067 Uiso 1 1 calc R . .
C51 C 0.8485(3) 0.4724(5) 0.11152(15) 0.032(2) Uani 1 1 d . . .
H51A H 0.8188 0.4485 0.1011 0.039 Uiso 1 1 calc R A .
H51B H 0.8438 0.5296 0.1114 0.039 Uiso 1 1 calc R . .
C52 C 0.8631(3) 0.3511(6) 0.13829(19) 0.050(3) Uani 1 1 d . . .
H52A H 0.8679 0.3300 0.1553 0.059 Uiso 1 1 calc R A .
H52B H 0.8336 0.3269 0.1278 0.059 Uiso 1 1 calc R . .
C53 C 0.9385(2) 0.4864(5) 0.11754(16) 0.036(2) Uani 1 1 d . . .
H53A H 0.9365 0.5440 0.1175 0.043 Uiso 1 1 calc R A .
H53B H 0.9665 0.4714 0.1108 0.043 Uiso 1 1 calc R . .
C54 C 0.8709(4) 0.4063(6) 0.00764(18) 0.053(3) Uani 1 1 d . A .
H54A H 0.8883 0.3584 0.0139 0.080 Uiso 1 1 calc R . .
H54B H 0.8858 0.4302 -0.0048 0.080 Uiso 1 1 calc R . .
H54C H 0.8369 0.3939 0.0000 0.080 Uiso 1 1 calc R . .
C55 C 0.9367(3) 0.8858(6) 0.19764(19) 0.053(3) Uani 1 1 d . . .
H55A H 0.9251 0.8356 0.1895 0.064 Uiso 1 1 calc R A .
H55B H 0.9394 0.8794 0.2157 0.064 Uiso 1 1 calc R . .
C56 C 0.8998(3) 0.9461(6) 0.18813(18) 0.051(3) Uani 1 1 d . A .
C57 C 0.8861(3) 0.9638(5) 0.16251(18) 0.041(2) Uani 1 1 d . . .
C58 C 0.8481(3) 1.0183(6) 0.1531(2) 0.055(3) Uani 1 1 d . A .
C59 C 0.8263(4) 1.0512(8) 0.1706(2) 0.078(4) Uani 1 1 d U . .
H59A H 0.8005 1.0870 0.1648 0.093 Uiso 1 1 calc R A .
C60 C 0.8391(5) 1.0360(9) 0.1953(3) 0.093(4) Uani 1 1 d U A .
C61 C 0.8759(4) 0.9850(8) 0.2041(2) 0.075(3) Uani 1 1 d U . .
H61A H 0.8857 0.9755 0.2214 0.091 Uiso 1 1 calc R A .
C62 C 1.0165(3) 0.8351(6) 0.20671(18) 0.052(3) Uani 1 1 d . . .
H62A H 1.0051 0.7864 0.1976 0.063 Uiso 1 1 calc R A .
H62B H 1.0110 0.8302 0.2236 0.063 Uiso 1 1 calc R . .
C63 C 1.0714(3) 0.8427(6) 0.20894(18) 0.052(3) Uani 1 1 d . A .
C64 C 1.0897(3) 0.8504(6) 0.18710(17) 0.046(2) Uani 1 1 d . . .
C65 C 1.1403(3) 0.8488(6) 0.19003(17) 0.044(2) Uani 1 1 d . A .
C66 C 1.1698(3) 0.8469(8) 0.21385(19) 0.070(3) Uani 1 1 d . . .
H66A H 1.2039 0.8469 0.2157 0.084 Uiso 1 1 calc R A .
C67 C 1.1523(4) 0.8449(9) 0.2349(2) 0.084(4) Uani 1 1 d . A .
C68 C 1.1026(3) 0.8406(7) 0.23190(19) 0.066(3) Uani 1 1 d . . .
H68A H 1.0897 0.8360 0.2462 0.080 Uiso 1 1 calc R A .
C69 C 1.0040(3) 0.9791(6) 0.2044(2) 0.057(3) Uani 1 1 d . . .
H69A H 1.0183 0.9716 0.2224 0.069 Uiso 0.75 1 calc PR A 1
H69B H 0.9752 1.0131 0.2030 0.069 Uiso 0.75 1 calc PR A 1
H69C H 0.9950 0.9837 0.2206 0.069 Uiso 0.25 1 calc PR A 2
H69D H 1.0399 0.9782 0.2081 0.069 Uiso 0.25 1 calc PR A 2
C70 C 1.0427(3) 1.0262(6) 0.1933(2) 0.027(2) Uani 0.75 1 d PD A 1
C71 C 1.0353(3) 1.0416(6) 0.1671(2) 0.031(3) Uani 0.75 1 d PD A 1
C72 C 1.0664(3) 1.0927(6) 0.1589(2) 0.037(3) Uani 0.75 1 d PD A 1
C73 C 1.1096(4) 1.1172(8) 0.1771(3) 0.058(4) Uani 0.75 1 d PD A 1
H73A H 1.1313 1.1520 0.1720 0.070 Uiso 0.75 1 calc PR A 1
C74 C 1.1213(4) 1.0911(9) 0.2029(3) 0.068(5) Uani 0.75 1 d PD A 1
C75 C 1.0854(4) 1.0486(8) 0.2097(2) 0.051(3) Uani 0.75 1 d PD A 1
H75A H 1.0902 1.0337 0.2266 0.062 Uiso 0.75 1 calc PR A 1
C70A C 0.9915(14) 1.0350(17) 0.1936(6) 0.065(13) Uani 0.25 1 d PDU A 2
C71A C 1.0143(11) 1.0443(14) 0.1726(5) 0.029(8) Uani 0.25 1 d PDU A 2
C72A C 1.0004(11) 1.1106(15) 0.1579(5) 0.032(7) Uani 0.25 1 d PDU A 2
C73A C 0.9804(13) 1.1750(17) 0.1697(6) 0.060(11) Uani 0.25 1 d PDU A 2
H73B H 0.9824 1.2257 0.1632 0.072 Uiso 0.25 1 calc PR A 2
C74A C 0.9574(10) 1.1682(14) 0.1909(5) 0.026(7) Uani 0.25 1 d PDU A 2
C75A C 0.9704(11) 1.0976(15) 0.2032(5) 0.036(8) Uani 0.25 1 d PDU A 2
H75B H 0.9644 1.0916 0.2193 0.043 Uiso 0.25 1 calc PR A 2
C76 C 0.8342(3) 1.0428(5) 0.1258(2) 0.046(2) Uani 1 1 d U . .
C77 C 0.7786(4) 1.1286(6) 0.0930(2) 0.065(3) Uani 1 1 d U . .
H77A H 0.7506 1.1656 0.0902 0.077 Uiso 1 1 calc R A .
C78 C 0.8638(3) 1.1083(6) 0.0917(2) 0.070(3) Uani 1 1 d U . .
H78A H 0.8926 1.1346 0.0878 0.084 Uiso 1 1 calc R A .
C79 C 0.8061(4) 0.9995(6) 0.0802(2) 0.057(3) Uani 1 1 d U . .
H79A H 0.7971 0.9533 0.0690 0.068 Uiso 1 1 calc R A .
C80 C 0.7913(4) 1.1027(7) 0.1201(2) 0.074(3) Uani 1 1 d U A .
H80A H 0.7624 1.0787 0.1241 0.089 Uiso 1 1 calc R . .
H80B H 0.8004 1.1490 0.1309 0.089 Uiso 1 1 calc R . .
C81 C 0.8215(4) 1.1686(6) 0.0868(3) 0.072(3) Uani 1 1 d U A .
H81A H 0.8308 1.2153 0.0973 0.086 Uiso 1 1 calc R . .
H81B H 0.8136 1.1850 0.0691 0.086 Uiso 1 1 calc R . .
C82 C 0.8517(3) 1.0411(6) 0.0750(2) 0.059(3) Uani 1 1 d U A .
H82A H 0.8793 1.0044 0.0778 0.071 Uiso 1 1 calc R . .
H82B H 0.8447 1.0588 0.0575 0.071 Uiso 1 1 calc R . .
C83 C 0.8190(3) 0.9738(5) 0.10787(17) 0.043(2) Uani 1 1 d U A .
H83A H 0.7905 0.9478 0.1117 0.052 Uiso 1 1 calc R . .
H83B H 0.8458 0.9355 0.1105 0.052 Uiso 1 1 calc R . .
C84 C 0.7644(3) 1.0568(6) 0.0763(2) 0.053(3) Uani 1 1 d U A .
H84A H 0.7359 1.0312 0.0802 0.064 Uiso 1 1 calc R . .
H84B H 0.7554 1.0733 0.0587 0.064 Uiso 1 1 calc R . .
C85 C 0.8778(3) 1.0851(6) 0.1184(2) 0.060(3) Uani 1 1 d U A .
H85A H 0.8870 1.1319 0.1289 0.072 Uiso 1 1 calc R . .
H85B H 0.9062 1.0497 0.1213 0.072 Uiso 1 1 calc R . .
C86 C 0.8130(7) 1.0715(13) 0.2140(4) 0.154(7) Uani 1 1 d U . .
H86A H 0.8362 1.0788 0.2300 0.231 Uiso 1 1 calc R A .
H86B H 0.7870 1.0364 0.2160 0.231 Uiso 1 1 calc R . .
H86C H 0.7990 1.1219 0.2077 0.231 Uiso 1 1 calc R . .
C87 C 1.1624(3) 0.8531(5) 0.16726(17) 0.037(2) Uani 1 1 d U . .
C88 C 1.2402(3) 0.8469(5) 0.15227(18) 0.044(2) Uani 1 1 d U . .
H88A H 1.2761 0.8401 0.1576 0.052 Uiso 1 1 calc R A .
C89 C 1.1733(3) 0.9372(6) 0.13188(18) 0.045(2) Uani 1 1 d U . .
H89A H 1.1658 0.9897 0.1240 0.054 Uiso 1 1 calc R A .
C90 C 1.1633(3) 0.7938(6) 0.12500(19) 0.053(3) Uani 1 1 d U . .
H90A H 1.1486 0.7527 0.1127 0.063 Uiso 1 1 calc R A .
C91 C 1.2187(3) 0.8409(6) 0.17477(18) 0.047(2) Uani 1 1 d U A .
H91A H 1.2336 0.8808 0.1871 0.056 Uiso 1 1 calc R . .
H91B H 1.2260 0.7890 0.1825 0.056 Uiso 1 1 calc R . .
C92 C 1.2183(3) 0.7821(6) 0.1330(2) 0.052(3) Uani 1 1 d U A .
H92A H 1.2325 0.7858 0.1183 0.062 Uiso 1 1 calc R . .
H92B H 1.2258 0.7299 0.1405 0.062 Uiso 1 1 calc R . .
C93 C 1.1517(3) 0.8753(6) 0.11311(19) 0.052(3) Uani 1 1 d U A .
H93A H 1.1654 0.8799 0.0983 0.063 Uiso 1 1 calc R . .
H93B H 1.1162 0.8825 0.1077 0.063 Uiso 1 1 calc R . .
C94 C 1.1420(4) 0.7871(6) 0.14837(19) 0.052(3) Uani 1 1 d U A .
H94A H 1.1062 0.7909 0.1433 0.062 Uiso 1 1 calc R . .
H94B H 1.1506 0.7358 0.1564 0.062 Uiso 1 1 calc R . .
C95 C 1.2285(3) 0.9264(6) 0.13927(18) 0.046(2) Uani 1 1 d U A .
H95A H 1.2436 0.9688 0.1506 0.056 Uiso 1 1 calc R . .
H95B H 1.2418 0.9284 0.1243 0.056 Uiso 1 1 calc R . .
C96 C 1.1512(3) 0.9317(5) 0.15419(16) 0.037(2) Uani 1 1 d U A .
H96A H 1.1156 0.9385 0.1487 0.045 Uiso 1 1 calc R . .
H96B H 1.1642 0.9741 0.1660 0.045 Uiso 1 1 calc R . .
C97 C 1.1870(5) 0.8432(10) 0.2610(3) 0.105(5) Uani 1 1 d U . .
H97A H 1.2205 0.8396 0.2594 0.158 Uiso 1 1 calc R A .
H97B H 1.1795 0.7980 0.2702 0.158 Uiso 1 1 calc R . .
H97C H 1.1829 0.8910 0.2699 0.158 Uiso 1 1 calc R . .
C98 C 1.0550(4) 1.1232(6) 0.1319(2) 0.031(2) Uani 0.75 1 d PDU A 1
C99 C 0.9933(4) 1.1222(7) 0.0812(2) 0.045(3) Uani 0.75 1 d PDU A 1
H99A H 0.9703 1.0820 0.0842 0.054 Uiso 0.75 1 calc PR A 1
H99B H 0.9826 1.1398 0.0638 0.054 Uiso 0.75 1 calc PR A 1
C100 C 1.0437(4) 1.0882(7) 0.0858(2) 0.041(2) Uani 0.75 1 d PDU A 1
H10A H 1.0439 1.0439 0.0741 0.049 Uiso 0.75 1 calc PR A 1
C101 C 0.9935(4) 1.1921(7) 0.0990(2) 0.045(2) Uani 0.75 1 d PDU A 1
H10B H 0.9605 1.2162 0.0955 0.054 Uiso 0.75 1 calc PR A 1
C102 C 1.0920(4) 1.1838(6) 0.1278(2) 0.034(2) Uani 0.75 1 d PDU A 1
H10C H 1.0925 1.2280 0.1394 0.040 Uiso 0.75 1 calc PR A 1
H10D H 1.1247 1.1600 0.1317 0.040 Uiso 0.75 1 calc PR A 1
C103 C 1.0815(4) 1.1478(7) 0.0832(2) 0.045(3) Uani 0.75 1 d PDU A 1
H10E H 1.0741 1.1686 0.0660 0.054 Uiso 0.75 1 calc PR A 1
H10F H 1.1140 1.1235 0.0867 0.054 Uiso 0.75 1 calc PR A 1
C104 C 1.0803(4) 1.2136(7) 0.1017(2) 0.042(2) Uani 0.75 1 d PDU A 1
H10G H 1.1053 1.2531 0.1002 0.050 Uiso 0.75 1 calc PR A 1
C105 C 1.0062(4) 1.1599(8) 0.1252(2) 0.039(2) Uani 0.75 1 d PDU A 1
H10H H 1.0050 1.2027 0.1371 0.047 Uiso 0.75 1 calc PR A 1
H10I H 0.9816 1.1207 0.1269 0.047 Uiso 0.75 1 calc PR A 1
C106 C 1.0306(4) 1.2533(7) 0.0957(3) 0.048(3) Uani 0.75 1 d PDU A 1
H10J H 1.0306 1.2977 0.1071 0.058 Uiso 0.75 1 calc PR A 1
H10K H 1.0228 1.2731 0.0784 0.058 Uiso 0.75 1 calc PR A 1
C107 C 1.0562(4) 1.0565(6) 0.1138(2) 0.037(2) Uani 0.75 1 d PDU A 1
H10L H 1.0323 1.0162 0.1156 0.045 Uiso 0.75 1 calc PR A 1
H10M H 1.0888 1.0324 0.1178 0.045 Uiso 0.75 1 calc PR A 1
C108 C 1.1678(6) 1.1215(11) 0.2181(3) 0.091(5) Uani 0.75 1 d PU A 1
H10N H 1.1837 1.0811 0.2297 0.136 Uiso 0.75 1 calc PR A 1
H10O H 1.1616 1.1673 0.2274 0.136 Uiso 0.75 1 calc PR A 1
H10P H 1.1889 1.1362 0.2072 0.136 Uiso 0.75 1 calc PR A 1
C98A C 1.0215(9) 1.1352(14) 0.1359(5) 0.042(9) Uani 0.25 1 d PDU A 2
C99A C 1.0118(12) 1.1778(16) 0.0845(5) 0.072(13) Uani 0.25 1 d PDU A 2
H99C H 0.9763 1.1860 0.0808 0.087 Uiso 0.25 1 calc PR A 2
H99D H 1.0229 1.1895 0.0693 0.087 Uiso 0.25 1 calc PR A 2
C110 C 1.0229(9) 1.0948(14) 0.0917(4) 0.026(7) Uani 0.25 1 d PDU A 2
H11A H 1.0083 1.0594 0.0776 0.031 Uiso 0.25 1 calc PR A 2
C111 C 1.0373(8) 1.2347(14) 0.1058(5) 0.031(8) Uani 0.25 1 d PDU A 2
H11B H 1.0305 1.2900 0.1004 0.037 Uiso 0.25 1 calc PR A 2
C112 C 1.0762(9) 1.1199(16) 0.1431(5) 0.032(8) Uani 0.25 1 d PDU A 2
H11C H 1.0915 1.1536 0.1573 0.038 Uiso 0.25 1 calc PR A 2
H11D H 1.0822 1.0650 0.1483 0.038 Uiso 0.25 1 calc PR A 2
C113 C 1.0765(8) 1.0802(16) 0.1004(5) 0.043(9) Uani 0.25 1 d PDU A 2
H11E H 1.0922 1.0879 0.0864 0.051 Uiso 0.25 1 calc PR A 2
H11F H 1.0821 1.0256 0.1062 0.051 Uiso 0.25 1 calc PR A 2
C114 C 1.0990(9) 1.1360(14) 0.1218(5) 0.049(10) Uani 0.25 1 d PDU A 2
H11G H 1.1345 1.1255 0.1272 0.058 Uiso 0.25 1 calc PR A 2
C115 C 1.0138(10) 1.2159(15) 0.1271(5) 0.036(8) Uani 0.25 1 d PDU A 2
H11H H 1.0271 1.2516 0.1411 0.043 Uiso 0.25 1 calc PR A 2
H11I H 0.9785 1.2258 0.1216 0.043 Uiso 0.25 1 calc PR A 2
C116 C 1.0914(7) 1.2214(13) 0.1142(5) 0.020(7) Uani 0.25 1 d PDU A 2
H11J H 1.1056 1.2556 0.1284 0.024 Uiso 0.25 1 calc PR A 2
H11K H 1.1072 1.2330 0.1004 0.024 Uiso 0.25 1 calc PR A 2
C117 C 1.0002(10) 1.0778(16) 0.1150(5) 0.046(9) Uani 0.25 1 d PDU A 2
H11L H 0.9646 1.0837 0.1100 0.055 Uiso 0.25 1 calc PR A 2
H11M H 1.0078 1.0237 0.1209 0.055 Uiso 0.25 1 calc PR A 2
C118 C 0.93405(14) 1.2182(2) 0.20259(7) 0.018(6) Uani 0.25 1 d PU A 2
H11N H 0.9433 1.2083 0.2205 0.028 Uiso 0.25 1 calc PR A 2
H11O H 0.8990 1.2112 0.1965 0.028 Uiso 0.25 1 calc PR A 2
H11P H 0.9428 1.2717 0.1993 0.028 Uiso 0.25 1 calc PR A 2
Na1 Na 0.14689(14) 0.9308(2) 0.02429(7) 0.0626(11) Uani 1 1 d R . .
C201 C 0.12754(14) 0.8149(2) -0.02529(7) 0.091(11) Uani 0.50 1 d PRDU A 1
H20A H 0.1613 0.8316 -0.0230 0.137 Uiso 0.50 1 calc PR A 1
H20B H 0.1069 0.8448 -0.0388 0.137 Uiso 0.50 1 calc PR A 1
H20C H 0.1249 0.7593 -0.0294 0.137 Uiso 0.50 1 calc PR A 1
O202 O 0.1123(5) 0.8282(8) -0.0029(2) 0.066(4) Uani 0.50 1 d PDU A 1
C203 C 0.0620(7) 0.8046(15) -0.0032(4) 0.078(7) Uani 0.50 1 d PDU A 1
H20D H 0.0392 0.8379 -0.0152 0.093 Uiso 0.50 1 calc PR A 1
H20E H 0.0570 0.7501 -0.0091 0.093 Uiso 0.50 1 calc PR A 1
C204 C 0.0508(7) 0.8105(11) 0.0205(3) 0.055(5) Uani 0.50 1 d PDU A 1
H20F H 0.0151 0.8110 0.0182 0.066 Uiso 0.50 1 calc PR A 1
H20G H 0.0634 0.7637 0.0304 0.066 Uiso 0.50 1 calc PR A 1
O205 O 0.0699(5) 0.8761(7) 0.0338(2) 0.047(3) Uani 0.50 1 d PDU A 1
C206 C 0.0546(7) 0.8812(12) 0.0555(3) 0.049(5) Uani 0.50 1 d PDU A 1
H20H H 0.0678 0.9286 0.0644 0.073 Uiso 0.50 1 calc PR A 1
H20I H 0.0659 0.8356 0.0658 0.073 Uiso 0.50 1 calc PR A 1
H20J H 0.0191 0.8832 0.0516 0.073 Uiso 0.50 1 calc PR A 1
C211 C 0.1971(9) 0.7871(15) 0.0535(5) 0.065(6) Uani 0.50 1 d PU A 1
H21B H 0.1677 0.7851 0.0598 0.098 Uiso 0.50 1 calc PR A 1
H21C H 0.2247 0.7674 0.0662 0.098 Uiso 0.50 1 calc PR A 1
H21D H 0.1925 0.7549 0.0385 0.098 Uiso 0.50 1 calc PR A 1
O212 O 0.2046(6) 0.8517(13) 0.0486(4) 0.093(6) Uani 0.50 1 d PU A 1
C213 C 0.2500(10) 0.8432(18) 0.0381(6) 0.089(8) Uani 0.50 1 d PU A 1
H21E H 0.2784 0.8250 0.0509 0.107 Uiso 0.50 1 calc PR A 1
H21F H 0.2442 0.8069 0.0238 0.107 Uiso 0.50 1 calc PR A 1
C214 C 0.2567(17) 0.923(3) 0.0304(9) 0.185(18) Uani 0.50 1 d PU A 1
H21G H 0.2874 0.9292 0.0250 0.222 Uiso 0.50 1 calc PR A 1
H21H H 0.2559 0.9610 0.0438 0.222 Uiso 0.50 1 calc PR A 1
O215 O 0.2130(7) 0.9309(15) 0.0089(4) 0.115(7) Uani 0.50 1 d PU A 1
C216 C 0.2160(11) 1.0292(19) -0.0001(7) 0.102(10) Uani 0.50 1 d PU A 1
H21I H 0.1875 1.0415 -0.0135 0.153 Uiso 0.50 1 calc PR A 1
H21J H 0.2455 1.0374 -0.0060 0.153 Uiso 0.50 1 calc PR A 1
H21K H 0.2165 1.0633 0.0142 0.153 Uiso 0.50 1 calc PR A 1
C221 C 0.0581(9) 1.029(2) -0.0179(6) 0.128(13) Uani 0.50 1 d PDU A 1
H22A H 0.0627 0.9936 -0.0310 0.192 Uiso 0.50 1 calc PR A 1
H22B H 0.0482 1.0803 -0.0251 0.192 Uiso 0.50 1 calc PR A 1
H22C H 0.0330 1.0082 -0.0103 0.192 Uiso 0.50 1 calc PR A 1
O222 O 0.1023(5) 1.0361(9) 0.0004(3) 0.075(5) Uani 0.50 1 d PDU A 1
C223 C 0.0934(7) 1.0891(14) 0.0203(4) 0.074(7) Uani 0.50 1 d PDU A 1
H22D H 0.0760 1.1364 0.0128 0.089 Uiso 0.50 1 calc PR A 1
H22E H 0.0734 1.0624 0.0302 0.089 Uiso 0.50 1 calc PR A 1
C224 C 0.1391(9) 1.1097(13) 0.0358(5) 0.108(10) Uani 0.50 1 d PDU A 1
H22F H 0.1615 1.1266 0.0256 0.130 Uiso 0.50 1 calc PR A 1
H22G H 0.1354 1.1528 0.0470 0.130 Uiso 0.50 1 calc PR A 1
O225 O 0.1567(7) 1.0448(10) 0.0492(3) 0.095(6) Uani 0.50 1 d PDU A 1
C226 C 0.1975(10) 1.063(2) 0.0670(6) 0.134(13) Uani 0.50 1 d PDU A 1
H22H H 0.2107 1.0157 0.0760 0.201 Uiso 0.50 1 calc PR A 1
H22I H 0.1893 1.1007 0.0787 0.201 Uiso 0.50 1 calc PR A 1
H22J H 0.2217 1.0859 0.0591 0.201 Uiso 0.50 1 calc PR A 1
C231 C 0.1161(8) 0.8157(10) -0.0280(4) 0.063(8) Uani 0.50 1 d PDU A 2
H23B H 0.1458 0.7879 -0.0199 0.095 Uiso 0.50 1 calc PR A 2
H23C H 0.1137 0.8180 -0.0460 0.095 Uiso 0.50 1 calc PR A 2
H23D H 0.0879 0.7881 -0.0249 0.095 Uiso 0.50 1 calc PR A 2
O232 O 0.1176(5) 0.8929(7) -0.0183(3) 0.062(4) Uani 0.50 1 d PDU A 2
C233 C 0.0732(7) 0.9373(12) -0.0296(4) 0.075(7) Uani 0.50 1 d PDU A 2
H23E H 0.0695 0.9397 -0.0478 0.091 Uiso 0.50 1 calc PR A 2
H23F H 0.0447 0.9095 -0.0265 0.091 Uiso 0.50 1 calc PR A 2
C234 C 0.0742(7) 1.0148(11) -0.0201(3) 0.049(5) Uani 0.50 1 d PDU A 2
H23G H 0.1010 1.0446 -0.0243 0.059 Uiso 0.50 1 calc PR A 2
H23H H 0.0434 1.0417 -0.0276 0.059 Uiso 0.50 1 calc PR A 2
O235 O 0.0808(6) 1.0117(9) 0.0054(3) 0.079(5) Uani 0.50 1 d PDU A 2
C236 C 0.0724(9) 1.0813(13) 0.0154(5) 0.085(8) Uani 0.50 1 d PDU A 2
H23I H 0.0862 1.0806 0.0333 0.127 Uiso 0.50 1 calc PR A 2
H23J H 0.0374 1.0904 0.0121 0.127 Uiso 0.50 1 calc PR A 2
H23K H 0.0875 1.1231 0.0078 0.127 Uiso 0.50 1 calc PR A 2
C241 C 0.2272(7) 0.9886(14) -0.0132(4) 0.059(6) Uani 0.50 1 d PU A 2
H24B H 0.2209 0.9363 -0.0203 0.089 Uiso 0.50 1 calc PR A 2
H24C H 0.2612 1.0026 -0.0120 0.089 Uiso 0.50 1 calc PR A 2
H24D H 0.2060 1.0263 -0.0238 0.089 Uiso 0.50 1 calc PR A 2
O242 O 0.2184(5) 0.9894(10) 0.0097(3) 0.060(4) Uani 0.50 1 d PU A 2
C243 C 0.2288(8) 1.0701(13) 0.0186(4) 0.064(6) Uani 0.50 1 d PU A 2
H24E H 0.2013 1.1048 0.0112 0.077 Uiso 0.50 1 calc PR A 2
H24F H 0.2583 1.0899 0.0141 0.077 Uiso 0.50 1 calc PR A 2
C244 C 0.2365(8) 1.0663(15) 0.0479(5) 0.071(6) Uani 0.50 1 d PU A 2
H24G H 0.2651 1.0343 0.0556 0.086 Uiso 0.50 1 calc PR A 2
H24H H 0.2405 1.1191 0.0553 0.086 Uiso 0.50 1 calc PR A 2
O245 O 0.1894(5) 1.0281(8) 0.0511(2) 0.048(3) Uani 0.50 1 d PU A 2
C246 C 0.1950(8) 1.0233(16) 0.0768(4) 0.071(7) Uani 0.50 1 d PU A 2
H24I H 0.1662 0.9988 0.0804 0.107 Uiso 0.50 1 calc PR A 2
H24J H 0.1990 1.0757 0.0840 0.107 Uiso 0.50 1 calc PR A 2
H24K H 0.2237 0.9919 0.0841 0.107 Uiso 0.50 1 calc PR A 2
C251 C 0.0614(15) 0.853(2) 0.0426(8) 0.143(16) Uani 0.50 1 d PU A 2
H25B H 0.0507 0.9073 0.0414 0.214 Uiso 0.50 1 calc PR A 2
H25C H 0.0540 0.8288 0.0574 0.214 Uiso 0.50 1 calc PR A 2
H25D H 0.0444 0.8245 0.0277 0.214 Uiso 0.50 1 calc PR A 2
O252 O 0.1107(6) 0.8498(9) 0.0446(3) 0.077(4) Uani 0.50 1 d PU A 2
C253 C 0.1374(16) 0.764(2) 0.0479(8) 0.153(15) Uani 0.50 1 d PU A 2
H25E H 0.1297 0.7397 0.0627 0.184 Uiso 0.50 1 calc PR A 2
H25F H 0.1211 0.7326 0.0334 0.184 Uiso 0.50 1 calc PR A 2
C254 C 0.1760(11) 0.7573(17) 0.0499(6) 0.083(8) Uani 0.50 1 d PU A 2
H25G H 0.1823 0.7042 0.0444 0.099 Uiso 0.50 1 calc PR A 2
H25H H 0.1926 0.7620 0.0677 0.099 Uiso 0.50 1 calc PR A 2
O255 O 0.1991(6) 0.8202(11) 0.0342(4) 0.082(5) Uani 0.50 1 d PU A 2
C256 C 0.2346(16) 0.793(3) 0.0335(8) 0.148(14) Uani 0.50 1 d PU A 2
H25I H 0.2518 0.8270 0.0242 0.223 Uiso 0.50 1 calc PR A 2
H25J H 0.2287 0.7422 0.0251 0.223 Uiso 0.50 1 calc PR A 2
H25K H 0.2543 0.7857 0.0504 0.223 Uiso 0.50 1 calc PR A 2
Na2 Na 0.1142(2) 0.4880(4) 0.22455(11) 0.1080(18) Uani 1 1 d U . .
C301 C 0.0862(10) 0.6240(14) 0.2624(5) 0.234(9) Uani 1 1 d DU . .
H30C H 0.0551 0.6258 0.2501 0.352 Uiso 1 1 calc R . .
H30D H 0.1103 0.6546 0.2564 0.352 Uiso 1 1 calc R . .
H30E H 0.0824 0.6458 0.2782 0.352 Uiso 1 1 calc R . .
O302 O 0.1024(8) 0.5442(12) 0.2662(4) 0.267(7) Uani 1 1 d DU . .
C303 C 0.1469(10) 0.5310(16) 0.2838(5) 0.273(7) Uani 1 1 d DU . .
H30F H 0.1451 0.5469 0.3007 0.328 Uiso 1 1 calc R . .
H30G H 0.1741 0.5587 0.2792 0.328 Uiso 1 1 calc R . .
C304 C 0.1520(11) 0.4379(16) 0.2817(5) 0.270(7) Uani 1 1 d DU . .
H30H H 0.1768 0.4177 0.2960 0.324 Uiso 1 1 calc R . .
H30I H 0.1207 0.4122 0.2815 0.324 Uiso 1 1 calc R . .
O305 O 0.1650(8) 0.4239(12) 0.2606(4) 0.274(7) Uani 1 1 d DU . .
C306 C 0.1700(12) 0.3472(16) 0.2562(6) 0.294(11) Uani 1 1 d DU . .
H30J H 0.1768 0.3408 0.2398 0.441 Uiso 1 1 calc R . .
H30K H 0.1399 0.3197 0.2566 0.441 Uiso 1 1 calc R . .
H30L H 0.1968 0.3256 0.2689 0.441 Uiso 1 1 calc R . .
C311 C 0.2021(9) 0.4905(17) 0.1838(7) 0.283(15) Uani 1 1 d DU . .
H31C H 0.2047 0.5458 0.1884 0.424 Uiso 1 1 calc R . .
H31D H 0.2030 0.4849 0.1663 0.424 Uiso 1 1 calc R . .
H31E H 0.2293 0.4618 0.1943 0.424 Uiso 1 1 calc R . .
O312 O 0.1554(6) 0.4586(11) 0.1876(4) 0.221(7) Uani 1 1 d DU . .
C313 C 0.1482(7) 0.3821(12) 0.1805(4) 0.169(8) Uani 1 1 d DU . .
H31F H 0.1714 0.3474 0.1917 0.202 Uiso 1 1 calc R . .
H31G H 0.1513 0.3745 0.1632 0.202 Uiso 1 1 calc R . .
C314 C 0.0942(8) 0.3669(14) 0.1827(4) 0.193(10) Uani 1 1 d DU . .
H31H H 0.0727 0.4097 0.1747 0.232 Uiso 1 1 calc R . .
H31I H 0.0819 0.3172 0.1745 0.232 Uiso 1 1 calc R . .
O315 O 0.0955(6) 0.3639(10) 0.2061(3) 0.199(6) Uani 1 1 d DU . .
C316 C 0.0513(8) 0.3457(17) 0.2112(5) 0.210(10) Uani 1 1 d DU . .
H31J H 0.0553 0.3408 0.2292 0.315 Uiso 1 1 calc R . .
H31K H 0.0394 0.2963 0.2031 0.315 Uiso 1 1 calc R . .
H31L H 0.0279 0.3871 0.2048 0.315 Uiso 1 1 calc R . .
C321 C 0.0188(7) 0.5840(12) 0.2013(4) 0.163(7) Uani 1 1 d DU . .
H32D H 0.0095 0.5350 0.2080 0.245 Uiso 1 1 calc R . .
H32E H -0.0050 0.5972 0.1860 0.245 Uiso 1 1 calc R . .
H32F H 0.0201 0.6257 0.2135 0.245 Uiso 1 1 calc R . .
O322 O 0.0650(5) 0.5753(7) 0.1962(3) 0.154(4) Uani 1 1 d DU . .
C323 C 0.0876(8) 0.6358(12) 0.1870(4) 0.187(5) Uani 1 1 d DU . .
H32G H 0.0689 0.6849 0.1861 0.224 Uiso 1 1 calc R . .
H32H H 0.0928 0.6235 0.1704 0.224 Uiso 1 1 calc R . .
C324 C 0.1368(10) 0.6404(15) 0.2072(5) 0.242(6) Uani 1 1 d DU . .
H32I H 0.1578 0.6724 0.1992 0.290 Uiso 1 1 calc R . .
H32J H 0.1291 0.6743 0.2202 0.290 Uiso 1 1 calc R . .
O325 O 0.1666(8) 0.5886(12) 0.2199(5) 0.267(7) Uani 1 1 d DU . .
C326 C 0.1923(11) 0.6121(18) 0.2429(5) 0.270(8) Uani 1 1 d DU . .
H32K H 0.2160 0.5718 0.2500 0.405 Uiso 1 1 calc R . .
H32L H 0.1701 0.6203 0.2537 0.405 Uiso 1 1 calc R . .
H32M H 0.2093 0.6608 0.2413 0.405 Uiso 1 1 calc R . .

loop_
_atom_site_aniso_label
_atom_site_aniso_U_11
_atom_site_aniso_U_22
_atom_site_aniso_U_33
_atom_site_aniso_U_23
_atom_site_aniso_U_13
_atom_site_aniso_U_12
U1 0.02086(16) 0.0261(2) 0.0269(2) -0.00232(13) 0.00908(13) -0.00401(11)
U2 0.02827(18) 0.0386(2) 0.0399(2) -0.01377(15) 0.01995(15) -0.01488(13)
S1 0.0338(11) 0.0374(13) 0.0314(12) -0.0046(10) 0.0068(9) -0.0084(9)
S2 0.0345(10) 0.0315(12) 0.0399(13) -0.0035(10) 0.0169(9) -0.0103(9)
O1 0.024(3) 0.031(3) 0.026(3) -0.001(2) 0.005(2) -0.001(2)
O2 0.026(3) 0.033(3) 0.023(3) -0.005(2) 0.010(2) 0.003(2)
O3 0.034(3) 0.030(3) 0.027(3) -0.003(3) 0.010(2) -0.011(2)
O4 0.040(3) 0.033(3) 0.042(4) -0.002(3) 0.026(3) 0.000(3)
O5 0.029(3) 0.102(5) 0.031(4) -0.023(4) 0.013(3) -0.016(3)
O6 0.027(4) 0.016(4) 0.042(5) 0.000(3) 0.018(3) 0.006(3)
O6A 0.037(9) 0.046(10) 0.034(9) 0.001(8) 0.026(7) -0.005(8)
N1 0.021(3) 0.029(4) 0.033(4) 0.004(3) 0.012(3) -0.003(3)
N2 0.025(3) 0.062(5) 0.046(5) -0.015(4) 0.024(3) -0.013(3)
C1 0.039(4) 0.039(5) 0.032(5) 0.009(4) 0.017(4) 0.008(4)
C2 0.024(4) 0.033(5) 0.031(5) 0.006(4) 0.007(3) -0.002(3)
C3 0.020(4) 0.019(4) 0.048(6) -0.006(4) 0.013(4) -0.004(3)
C4 0.025(4) 0.023(5) 0.032(5) 0.000(4) 0.009(3) 0.002(3)
C5 0.022(4) 0.053(6) 0.041(6) -0.003(5) 0.008(4) 0.000(4)
C6 0.017(4) 0.064(6) 0.044(6) 0.011(5) 0.010(4) 0.007(4)
C7 0.044(5) 0.038(5) 0.032(5) 0.000(4) 0.009(4) -0.002(4)
C8 0.033(4) 0.033(5) 0.034(5) 0.017(4) 0.014(4) -0.005(4)
C9 0.020(4) 0.036(5) 0.033(5) 0.004(4) 0.009(3) -0.004(3)
C10 0.033(4) 0.028(5) 0.026(5) -0.006(4) 0.016(3) -0.005(3)
C11 0.026(4) 0.035(5) 0.030(5) 0.004(4) 0.009(3) 0.000(3)
C12 0.034(4) 0.040(5) 0.034(5) 0.001(4) 0.021(4) 0.003(4)
C13 0.041(5) 0.062(6) 0.034(5) -0.011(5) 0.019(4) -0.009(5)
C14 0.030(4) 0.048(6) 0.027(5) 0.005(4) 0.005(4) -0.010(4)
C15 0.027(4) 0.032(5) 0.040(5) -0.003(4) 0.006(4) 0.004(4)
C16 0.010(3) 0.037(5) 0.030(5) -0.016(4) 0.005(3) 0.003(3)
C17 0.024(4) 0.022(5) 0.038(5) -0.009(4) 0.015(3) -0.009(3)
C18 0.015(3) 0.026(5) 0.043(5) -0.007(4) 0.011(3) -0.003(3)
C19 0.034(4) 0.019(5) 0.063(7) -0.007(4) 0.019(4) -0.008(4)
C20 0.038(4) 0.046(6) 0.027(5) -0.002(4) 0.012(4) -0.004(4)
C21 0.023(4) 0.049(6) 0.031(5) 0.012(4) 0.012(3) -0.004(4)
C22 0.017(3) 0.028(4) 0.042(5) -0.001(4) 0.013(3) -0.007(3)
C23 0.028(4) 0.045(6) 0.041(6) 0.001(4) 0.012(4) -0.010(4)
C24 0.043(5) 0.051(6) 0.052(6) 0.012(5) 0.025(5) 0.007(4)
C25 0.038(5) 0.070(7) 0.033(5) -0.004(5) 0.010(4) -0.027(5)
C26 0.018(4) 0.040(5) 0.044(5) -0.008(4) 0.010(4) -0.006(3)
C27 0.053(5) 0.045(6) 0.040(6) 0.018(5) 0.022(4) -0.013(4)
C28 0.028(4) 0.114(9) 0.035(6) 0.017(6) 0.009(4) -0.015(5)
C29 0.034(4) 0.039(5) 0.041(5) -0.009(4) 0.020(4) -0.018(4)
C30 0.054(5) 0.072(7) 0.033(6) -0.012(5) 0.027(5) -0.025(5)
C31 0.032(4) 0.039(5) 0.043(6) -0.003(4) 0.022(4) 0.002(4)
C32 0.040(5) 0.130(11) 0.044(7) 0.008(7) 0.004(5) 0.017(6)
C33 0.018(3) 0.020(4) 0.032(5) -0.005(3) 0.013(3) -0.005(3)
C34 0.021(4) 0.051(6) 0.058(6) 0.002(5) 0.019(4) 0.006(4)
C35 0.042(5) 0.032(5) 0.050(6) 0.009(4) 0.025(4) 0.010(4)
C36 0.035(4) 0.039(5) 0.048(6) -0.012(5) -0.008(4) -0.003(4)
C37 0.030(4) 0.039(5) 0.042(5) 0.003(4) 0.019(4) -0.006(4)
C38 0.017(4) 0.047(6) 0.060(6) 0.004(5) 0.010(4) -0.003(4)
C39 0.044(5) 0.046(6) 0.028(5) 0.004(4) 0.014(4) 0.007(4)
C40 0.033(4) 0.032(5) 0.040(5) -0.009(4) 0.009(4) -0.006(4)
C41 0.031(4) 0.033(5) 0.060(6) 0.007(4) 0.025(4) 0.006(4)
C42 0.027(4) 0.034(5) 0.041(5) 0.006(4) 0.012(4) 0.005(4)
C43 0.068(6) 0.082(8) 0.026(5) -0.013(5) 0.017(5) 0.014(6)
C44 0.025(4) 0.046(6) 0.046(6) 0.008(4) 0.018(4) 0.001(4)
C45 0.044(5) 0.064(7) 0.039(6) 0.012(5) 0.016(4) -0.005(5)
C46 0.026(4) 0.080(8) 0.055(7) 0.020(6) 0.012(4) -0.023(5)
C47 0.034(4) 0.067(7) 0.047(6) 0.022(5) 0.019(4) -0.008(4)
C48 0.042(5) 0.036(5) 0.059(7) 0.016(5) 0.024(5) 0.006(4)
C49 0.037(5) 0.072(8) 0.077(8) 0.053(6) 0.025(5) 0.021(5)
C50 0.054(6) 0.046(6) 0.078(8) 0.038(6) 0.034(5) 0.012(5)
C51 0.025(4) 0.038(5) 0.036(5) 0.012(4) 0.010(3) -0.003(3)
C52 0.039(5) 0.054(6) 0.058(7) 0.028(5) 0.016(5) -0.001(4)
C53 0.018(4) 0.040(5) 0.049(6) 0.015(4) 0.006(4) -0.005(3)
C54 0.074(7) 0.049(6) 0.038(6) -0.022(5) 0.017(5) 0.010(5)
C55 0.029(4) 0.095(8) 0.044(6) -0.011(6) 0.025(4) -0.025(5)
C56 0.033(5) 0.075(7) 0.054(7) -0.034(6) 0.025(4) -0.023(5)
C57 0.027(4) 0.039(5) 0.065(7) -0.029(5) 0.028(4) -0.020(4)
C58 0.036(5) 0.045(6) 0.091(9) -0.023(6) 0.030(5) -0.005(4)
C59 0.061(6) 0.099(7) 0.079(7) -0.020(6) 0.027(5) 0.017(5)
C60 0.080(7) 0.113(8) 0.093(8) -0.028(7) 0.037(6) 0.015(6)
C61 0.061(6) 0.103(8) 0.068(7) -0.018(6) 0.027(5) -0.004(6)
C62 0.043(5) 0.081(8) 0.038(6) -0.010(5) 0.021(4) -0.012(5)
C63 0.049(5) 0.070(7) 0.043(6) -0.011(5) 0.027(5) 0.006(5)
C64 0.033(4) 0.069(7) 0.037(6) -0.017(5) 0.008(4) -0.015(4)
C65 0.037(5) 0.055(6) 0.045(6) -0.012(5) 0.017(4) 0.007(4)
C66 0.036(5) 0.125(10) 0.043(7) -0.009(7) -0.001(5) 0.021(6)
C67 0.044(6) 0.170(13) 0.035(7) -0.008(8) 0.002(5) 0.020(7)
C68 0.051(6) 0.114(10) 0.036(6) -0.016(6) 0.013(5) 0.016(6)
C69 0.036(5) 0.070(7) 0.073(8) -0.046(6) 0.027(5) -0.018(5)
C70 0.015(4) 0.028(6) 0.040(7) -0.012(5) 0.010(4) -0.016(4)
C71 0.018(5) 0.025(6) 0.058(8) -0.008(6) 0.025(5) -0.011(4)
C72 0.019(5) 0.028(6) 0.068(9) -0.021(6) 0.017(5) -0.003(5)
C73 0.032(6) 0.085(11) 0.060(10) -0.015(8) 0.014(6) -0.027(7)
C74 0.043(7) 0.096(12) 0.073(11) -0.033(9) 0.029(7) -0.037(8)
C75 0.047(7) 0.062(9) 0.043(8) -0.005(7) 0.006(6) -0.014(6)
C70A 0.068(15) 0.063(15) 0.063(15) 0.001(10) 0.012(10) -0.007(10)
C71A 0.037(11) 0.023(11) 0.034(11) -0.005(9) 0.019(9) 0.006(9)
C72A 0.038(10) 0.031(11) 0.031(11) 0.008(8) 0.019(8) 0.013(8)
C73A 0.059(13) 0.058(14) 0.059(14) -0.004(9) 0.009(9) 0.003(9)
C74A 0.042(10) 0.018(10) 0.021(10) 0.001(8) 0.010(8) -0.012(8)
C75A 0.035(10) 0.041(12) 0.036(11) 0.002(9) 0.017(9) 0.002(9)
C76 0.034(4) 0.036(5) 0.074(6) -0.008(4) 0.023(4) -0.004(4)
C77 0.041(5) 0.048(6) 0.104(8) -0.001(5) 0.016(5) 0.011(4)
C78 0.036(5) 0.066(6) 0.109(8) 0.029(6) 0.020(5) -0.001(4)
C79 0.067(6) 0.042(5) 0.068(6) 0.002(5) 0.032(5) 0.005(4)
C80 0.047(5) 0.074(7) 0.103(8) -0.027(6) 0.020(5) 0.005(5)
C81 0.058(5) 0.048(6) 0.103(8) 0.014(5) 0.005(5) -0.007(5)
C82 0.045(5) 0.062(6) 0.080(7) 0.033(5) 0.031(5) 0.025(4)
C83 0.053(5) 0.030(5) 0.055(5) 0.004(4) 0.028(4) -0.001(4)
C84 0.043(5) 0.049(5) 0.071(6) 0.004(5) 0.019(4) -0.005(4)
C85 0.047(4) 0.052(5) 0.080(6) 0.012(5) 0.014(4) -0.008(4)
C86 0.150(11) 0.205(13) 0.127(11) -0.037(10) 0.075(9) 0.037(10)
C87 0.031(4) 0.034(5) 0.045(5) -0.012(4) 0.009(4) -0.001(3)
C88 0.024(4) 0.053(5) 0.056(5) -0.003(5) 0.014(4) 0.001(4)
C89 0.030(4) 0.052(5) 0.053(5) 0.008(4) 0.014(4) 0.010(4)
C90 0.044(5) 0.066(6) 0.054(6) -0.020(5) 0.024(4) -0.016(4)
C91 0.031(4) 0.059(6) 0.051(5) 0.002(5) 0.009(4) 0.002(4)
C92 0.052(5) 0.047(5) 0.067(6) -0.008(5) 0.034(5) -0.002(4)
C93 0.029(4) 0.082(6) 0.047(5) 0.005(5) 0.013(4) 0.002(4)
C94 0.053(5) 0.055(6) 0.053(6) -0.011(5) 0.023(4) -0.003(4)
C95 0.029(4) 0.055(5) 0.056(5) -0.006(5) 0.014(4) 0.000(4)
C96 0.031(4) 0.040(5) 0.042(5) -0.006(4) 0.011(3) 0.004(4)
C97 0.089(7) 0.144(8) 0.083(7) 0.004(7) 0.022(6) 0.019(7)
C98 0.027(4) 0.026(4) 0.042(5) 0.005(4) 0.013(4) -0.001(3)
C99 0.037(4) 0.042(5) 0.057(5) 0.020(4) 0.012(4) -0.007(4)
C100 0.038(4) 0.033(4) 0.052(5) 0.011(4) 0.012(4) -0.002(4)
C101 0.035(4) 0.045(5) 0.061(5) 0.021(4) 0.020(4) 0.000(4)
C102 0.036(4) 0.022(5) 0.046(5) 0.000(4) 0.017(4) -0.004(4)
C103 0.043(4) 0.038(5) 0.056(5) 0.016(4) 0.018(4) 0.000(4)
C104 0.037(4) 0.037(4) 0.054(5) 0.008(4) 0.014(4) -0.004(4)
C105 0.031(4) 0.034(5) 0.056(5) 0.005(4) 0.019(4) -0.002(4)
C106 0.044(5) 0.041(5) 0.064(6) 0.017(5) 0.022(4) 0.000(4)
C107 0.039(4) 0.032(5) 0.042(5) 0.008(4) 0.011(4) 0.006(4)
C108 0.064(8) 0.129(12) 0.073(10) 0.020(9) 0.003(7) -0.028(8)
C98A 0.046(12) 0.044(13) 0.037(12) 0.003(9) 0.011(9) 0.000(9)
C99A 0.071(15) 0.071(16) 0.073(16) 0.000(10) 0.014(10) 0.002(10)
C110 0.028(10) 0.024(11) 0.025(11) 0.000(8) 0.003(8) -0.006(8)
C111 0.034(11) 0.033(11) 0.025(11) 0.011(9) 0.006(8) -0.002(8)
C112 0.037(11) 0.030(11) 0.031(11) -0.010(9) 0.014(9) 0.003(8)
C113 0.047(11) 0.036(12) 0.046(12) 0.000(9) 0.012(9) 0.003(9)
C114 0.046(12) 0.050(13) 0.050(13) -0.003(9) 0.012(9) -0.004(9)
C115 0.036(11) 0.035(12) 0.039(12) 0.001(9) 0.010(9) 0.002(9)
C116 0.017(9) 0.023(10) 0.017(10) 0.005(8) -0.002(8) 0.015(8)
C117 0.045(12) 0.050(12) 0.043(12) -0.002(9) 0.011(9) 0.000(9)
C118 0.027(9) 0.011(9) 0.016(10) 0.001(8) 0.003(8) -0.008(8)
Na1 0.066(2) 0.063(3) 0.050(3) 0.006(2) -0.003(2) 0.002(2)
C201 0.094(14) 0.095(19) 0.096(19) 0.012(16) 0.044(13) -0.014(14)
O202 0.073(7) 0.067(8) 0.065(8) 0.013(6) 0.033(6) -0.012(6)
C203 0.082(10) 0.072(10) 0.080(10) -0.012(8) 0.023(8) -0.020(8)
C204 0.054(8) 0.058(9) 0.060(9) -0.004(8) 0.030(7) -0.009(7)
O205 0.050(6) 0.053(7) 0.042(7) 0.006(6) 0.018(5) -0.004(5)
C206 0.040(9) 0.061(12) 0.042(11) 0.009(9) 0.004(8) -0.003(8)
C211 0.061(9) 0.065(10) 0.069(10) 0.000(8) 0.015(8) 0.004(8)
O212 0.083(8) 0.100(9) 0.092(9) 0.011(8) 0.014(7) 0.000(7)
C213 0.082(11) 0.088(11) 0.096(12) 0.001(9) 0.019(9) 0.008(9)
C214 0.18(2) 0.19(2) 0.18(2) 0.002(10) 0.046(10) -0.001(10)
O215 0.096(9) 0.132(11) 0.115(10) -0.003(8) 0.020(8) 0.007(8)
C216 0.109(13) 0.098(13) 0.096(13) 0.000(9) 0.016(9) -0.008(9)
C221 0.105(17) 0.124(19) 0.14(2) 0.013(16) 0.000(15) -0.006(15)
O222 0.078(8) 0.068(8) 0.078(8) 0.004(7) 0.018(7) 0.003(7)
C223 0.083(10) 0.066(11) 0.078(11) 0.012(8) 0.029(8) -0.001(8)
C224 0.122(13) 0.099(13) 0.105(13) 0.004(9) 0.028(9) -0.017(9)
O225 0.108(9) 0.092(9) 0.081(9) -0.006(7) 0.012(7) -0.007(8)
C226 0.121(18) 0.14(2) 0.15(2) 0.008(16) 0.042(16) -0.060(15)
C231 0.079(12) 0.060(15) 0.065(15) 0.008(12) 0.044(11) -0.003(11)
O232 0.058(7) 0.055(7) 0.067(8) 0.012(6) 0.004(6) -0.004(6)
C233 0.069(9) 0.087(11) 0.072(10) 0.007(8) 0.018(8) 0.001(8)
C234 0.043(8) 0.049(9) 0.058(9) 0.008(7) 0.018(7) 0.000(7)
O235 0.076(8) 0.077(8) 0.084(9) -0.004(7) 0.019(7) 0.008(7)
C236 0.081(14) 0.071(14) 0.104(16) 0.004(13) 0.024(12) 0.014(12)
C241 0.048(10) 0.061(12) 0.071(13) 0.005(10) 0.020(9) 0.004(9)
O242 0.061(7) 0.054(7) 0.054(7) -0.005(6) -0.008(6) 0.001(6)
C243 0.057(8) 0.067(10) 0.070(10) 0.000(8) 0.020(7) -0.009(8)
C244 0.064(9) 0.075(10) 0.079(10) 0.002(8) 0.025(8) -0.007(8)
O245 0.056(6) 0.050(7) 0.039(6) 0.008(6) 0.012(5) -0.006(6)
C246 0.064(12) 0.086(14) 0.062(13) 0.008(12) 0.010(10) -0.009(11)
C251 0.14(2) 0.15(2) 0.14(2) -0.017(17) 0.037(17) -0.012(17)
O252 0.083(8) 0.071(8) 0.070(8) -0.006(7) 0.007(7) -0.005(7)
C253 0.157(17) 0.148(17) 0.154(17) -0.002(10) 0.039(10) -0.007(10)
C254 0.079(11) 0.080(11) 0.086(11) 0.007(9) 0.015(8) 0.001(9)
O255 0.078(8) 0.075(8) 0.091(9) 0.005(7) 0.015(7) 0.020(7)
C256 0.14(2) 0.15(2) 0.16(2) 0.000(17) 0.029(16) 0.025(17)
Na2 0.116(4) 0.106(4) 0.087(4) -0.004(3) -0.008(3) -0.016(3)
C301 0.245(15) 0.224(15) 0.240(15) -0.001(13) 0.070(12) 0.053(12)
O302 0.266(9) 0.268(9) 0.262(9) 0.002(7) 0.054(7) 0.007(7)
C303 0.269(9) 0.275(9) 0.269(9) 0.001(7) 0.050(7) 0.007(7)
C304 0.265(9) 0.271(9) 0.270(9) -0.002(7) 0.055(7) 0.014(7)
O305 0.270(9) 0.273(9) 0.270(9) -0.010(7) 0.048(7) 0.018(7)
C306 0.279(15) 0.289(17) 0.300(16) -0.004(14) 0.041(13) 0.011(14)
C311 0.26(2) 0.29(2) 0.33(2) 0.040(17) 0.108(17) 0.001(17)
O312 0.215(10) 0.221(11) 0.226(11) 0.001(8) 0.049(8) 0.010(8)
C313 0.173(11) 0.154(11) 0.177(12) -0.014(9) 0.037(9) -0.004(9)
C314 0.201(13) 0.190(13) 0.195(13) -0.016(9) 0.060(9) 0.009(9)
O315 0.225(10) 0.189(9) 0.178(10) 0.009(8) 0.040(8) 0.026(8)
C316 0.154(15) 0.262(19) 0.212(18) 0.050(15) 0.039(13) -0.032(14)
C321 0.188(16) 0.152(13) 0.152(15) -0.012(12) 0.045(13) 0.009(13)
O322 0.174(10) 0.126(8) 0.191(11) 0.027(7) 0.103(8) 0.013(7)
C323 0.211(12) 0.152(10) 0.222(13) 0.033(9) 0.102(10) 0.018(9)
C324 0.258(13) 0.205(12) 0.273(15) 0.040(11) 0.085(11) 0.031(11)
O325 0.277(14) 0.230(12) 0.292(16) 0.042(12) 0.064(12) 0.035(11)
C326 0.268(17) 0.241(15) 0.296(19) 0.021(15) 0.056(15) 0.033(13)

loop_
_atom_type_symbol
_atom_type_description
_atom_type_scat_dispersion_real
_atom_type_scat_dispersion_imag
_atom_type_scat_source
C C 0.0033 0.0016 'International Tables Vol C Tables 4.2.6.8 and 6.1.1.4'
H H 0.0000 0.0000 'International Tables Vol C Tables 4.2.6.8 and 6.1.1.4'
N N 0.0061 0.0033 'International Tables Vol C Tables 4.2.6.8 and 6.1.1.4'
O O 0.0106 0.0060 'International Tables Vol C Tables 4.2.6.8 and 6.1.1.4'
S S 0.1246 0.1234 'International Tables Vol C Tables 4.2.6.8 and 6.1.1.4'
U U -9.6767 9.6646 'International Tables Vol C Tables 4.2.6.8 and 6.1.1.4'
Na Na 0.0362 0.0249 'International Tables Vol C Tables 4.2.6.8 and 6.1.1.4'

loop_
_geom_angle_atom_site_label_1
_geom_angle_atom_site_label_2
_geom_angle_atom_site_label_3
_geom_angle
O1 U1 O2 150.77(19)
O1 U1 O3 83.50(18)
O2 U1 O3 85.00(19)
O1 U1 N1 76.37(18)
O2 U1 N1 74.64(18)
O3 U1 N1 73.88(19)
O1 U1 S1 94.43(14)
O2 U1 S1 114.69(14)
O3 U1 S1 108.00(14)
N1 U1 S1 170.46(14)
O1 U1 S2 94.59(14)
O2 U1 S2 89.92(14)
O3 U1 S2 165.47(15)
N1 U1 S2 91.66(14)
S1 U1 S2 86.49(7)
O1 U1 U2 87.85(13)
O2 U1 U2 114.41(13)
O3 U1 U2 150.08(13)
N1 U1 U2 131.52(14)
S1 U1 U2 44.12(5)
S2 U1 U2 43.65(5)
O6A U2 O4 98.6(6)
O6A U2 O5 65.9(7)
O4 U2 O5 149.9(2)
O6A U2 O6 23.7(6)
O4 U2 O6 79.0(2)
O5 U2 O6 89.5(3)
O6A U2 N2 69.2(6)
O4 U2 N2 75.9(2)
O5 U2 N2 74.5(2)
O6 U2 N2 77.0(2)
O6A U2 S2 112.5(6)
O4 U2 S2 96.48(16)
O5 U2 S2 113.12(15)
O6 U2 S2 101.66(19)
N2 U2 S2 172.34(15)
O6A U2 S1 154.2(7)
O4 U2 S1 96.15(15)
O5 U2 S1 91.04(19)
O6 U2 S1 170.80(18)
N2 U2 S1 94.26(17)
S2 U2 S1 86.58(6)
O6A U2 U1 156.2(6)
O4 U2 U1 90.33(15)
O5 U2 U1 114.31(17)
O6 U2 U1 143.18(19)
N2 U2 U1 134.57(15)
S2 U2 U1 44.18(4)
S1 U2 U1 43.68(5)
U1 S1 U2 92.19(7)
U2 S2 U1 92.17(7)
C3 O1 U1 141.9(5)
C10 O2 U1 145.6(5)
C17 O3 U1 131.4(4)
C57 O4 U2 141.3(5)
C64 O5 U2 145.2(5)
C71 O6 U2 126.2(6)
C71A O6A U2 132.4(19)
C15 N1 C8 112.7(6)
C15 N1 C1 108.2(6)
C8 N1 C1 104.9(6)
C15 N1 U1 117.6(5)
C8 N1 U1 106.4(4)
C1 N1 U1 106.2(5)
C69 N2 C62 112.8(7)
C69 N2 C55 109.9(7)
C62 N2 C55 104.0(7)
C69 N2 U2 116.9(6)
C62 N2 U2 105.8(5)
C55 N2 U2 106.5(5)
C2 C1 N1 116.1(7)
C2 C1 H1A 108.3
N1 C1 H1A 108.3
C2 C1 H1B 108.3
N1 C1 H1B 108.3
H1A C1 H1B 107.4
C7 C2 C3 119.6(7)
C7 C2 C1 119.4(7)
C3 C2 C1 120.9(7)
O1 C3 C4 121.5(7)
O1 C3 C2 116.6(6)
C4 C3 C2 121.9(7)
C3 C4 C5 115.9(7)
C3 C4 C22 122.7(7)
C5 C4 C22 121.4(7)
C6 C5 C4 124.1(7)
C6 C5 H5A 118.0
C4 C5 H5A 118.0
C5 C6 C7 118.2(7)
C5 C6 C32 120.0(7)
C7 C6 C32 121.8(8)
C6 C7 C2 120.1(8)
C6 C7 H7A 119.9
C2 C7 H7A 119.9
N1 C8 C9 118.2(6)
N1 C8 H8A 107.8
C9 C8 H8A 107.8
N1 C8 H8B 107.8
C9 C8 H8B 107.8
H8A C8 H8B 107.1
C10 C9 C14 120.4(7)
C10 C9 C8 121.6(7)
C14 C9 C8 117.8(7)
O2 C10 C9 119.0(7)
O2 C10 C11 121.6(7)
C9 C10 C11 119.4(7)
C12 C11 C10 116.8(7)
C12 C11 C33 121.6(7)
C10 C11 C33 121.6(7)
C11 C12 C13 124.5(7)
C11 C12 H12A 117.7
C13 C12 H12A 117.7
C14 C13 C12 116.5(8)
C14 C13 C43 121.8(8)
C12 C13 C43 121.6(8)
C13 C14 C9 122.2(8)
C13 C14 H14A 118.9
C9 C14 H14A 118.9
N1 C15 C16 118.9(6)
N1 C15 H15A 107.6
C16 C15 H15A 107.6
N1 C15 H15B 107.6
C16 C15 H15B 107.6
H15A C15 H15B 107.0
C21 C16 C17 122.7(8)
C21 C16 C15 118.3(7)
C17 C16 C15 118.8(7)
O3 C17 C16 120.5(7)
O3 C17 C18 120.3(7)
C16 C17 C18 119.2(7)
C17 C18 C19 116.1(8)
C17 C18 C44 120.5(7)
C19 C18 C44 123.3(7)
C20 C19 C18 123.8(8)
C20 C19 H19A 118.1
C18 C19 H19A 118.1
C19 C20 C21 117.0(8)
C19 C20 C54 120.5(8)
C21 C20 C54 122.3(8)
C16 C21 C20 120.8(8)
C16 C21 H21A 119.6
C20 C21 H21A 119.6
C4 C22 C31 109.3(6)
C4 C22 C26 112.6(6)
C31 C22 C26 107.1(6)
C4 C22 C29 112.0(6)
C31 C22 C29 108.9(7)
C26 C22 C29 106.7(6)
C26 C23 C30 108.7(7)
C26 C23 C27 109.0(7)
C30 C23 C27 111.0(7)
C26 C23 H23A 109.4
C30 C23 H23A 109.4
C27 C23 H23A 109.4
C28 C24 C27 110.0(8)
C28 C24 C31 109.2(7)
C27 C24 C31 109.1(7)
C28 C24 H24A 109.5
C27 C24 H24A 109.5
C31 C24 H24A 109.5
C28 C25 C29 110.6(8)
C28 C25 C30 111.0(7)
C29 C25 C30 107.6(7)
C28 C25 H25A 109.2
C29 C25 H25A 109.2
C30 C25 H25A 109.2
C23 C26 C22 112.3(7)
C23 C26 H26A 109.1
C22 C26 H26A 109.1
C23 C26 H26B 109.1
C22 C26 H26B 109.1
H26A C26 H26B 107.9
C24 C27 C23 108.9(7)
C24 C27 H27A 109.9
C23 C27 H27A 109.9
C24 C27 H27B 109.9
C23 C27 H27B 109.9
H27A C27 H27B 108.3
C25 C28 C24 110.2(7)
C25 C28 H28A 109.6
C24 C28 H28A 109.6
C25 C28 H28B 109.6
C24 C28 H28B 109.6
H28A C28 H28B 108.1
C25 C29 C22 110.6(7)
C25 C29 H29A 109.5
C22 C29 H29A 109.5
C25 C29 H29B 109.5
C22 C29 H29B 109.5
H29A C29 H29B 108.1
C23 C30 C25 107.4(7)
C23 C30 H30A 110.2
C25 C30 H30A 110.2
C23 C30 H30B 110.2
C25 C30 H30B 110.2
H30A C30 H30B 108.5
C24 C31 C22 111.8(7)
C24 C31 H31A 109.3
C22 C31 H31A 109.3
C24 C31 H31B 109.3
C22 C31 H31B 109.3
H31A C31 H31B 107.9
C6 C32 H32A 109.5
C6 C32 H32B 109.5
H32A C32 H32B 109.5
C6 C32 H32C 109.5
H32A C32 H32C 109.5
H32B C32 H32C 109.5
C42 C33 C37 107.6(6)
C42 C33 C11 109.1(6)
C37 C33 C11 112.8(6)
C42 C33 C40 108.9(7)
C37 C33 C40 106.9(6)
C11 C33 C40 111.4(6)
C38 C34 C37 112.0(7)
C38 C34 C41 108.9(8)
C37 C34 C41 108.0(6)
C38 C34 H34A 109.3
C37 C34 H34A 109.3
C41 C34 H34A 109.3
C39 C35 C42 110.1(7)
C39 C35 C41 111.0(7)
C42 C35 C41 108.9(7)
C39 C35 H35A 108.9
C42 C35 H35A 108.9
C41 C35 H35A 108.9
C38 C36 C40 109.1(8)
C38 C36 C39 109.5(7)
C40 C36 C39 109.8(7)
C38 C36 H36A 109.5
C40 C36 H36A 109.5
C39 C36 H36A 109.5
C33 C37 C34 111.4(7)
C33 C37 H37A 109.3
C34 C37 H37A 109.3
C33 C37 H37B 109.3
C34 C37 H37B 109.3
H37A C37 H37B 108.0
C36 C38 C34 109.2(6)
C36 C38 H38A 109.8
C34 C38 H38A 109.8
C36 C38 H38B 109.8
C34 C38 H38B 109.8
H38A C38 H38B 108.3
C35 C39 C36 109.0(7)
C35 C39 H39A 109.9
C36 C39 H39A 109.9
C35 C39 H39B 109.9
C36 C39 H39B 109.9
H39A C39 H39B 108.3
C36 C40 C33 111.3(7)
C36 C40 H40A 109.4
C33 C40 H40A 109.4
C36 C40 H40B 109.4
C33 C40 H40B 109.4
H40A C40 H40B 108.0
C34 C41 C35 107.5(7)
C34 C41 H41A 110.2
C35 C41 H41A 110.2
C34 C41 H41B 110.2
C35 C41 H41B 110.2
H41A C41 H41B 108.5
C33 C42 C35 111.1(6)
C33 C42 H42A 109.4
C35 C42 H42A 109.4
C33 C42 H42B 109.4
C35 C42 H42B 109.4
H42A C42 H42B 108.0
C13 C43 H43A 109.5
C13 C43 H43B 109.5
H43A C43 H43B 109.5
C13 C43 H43C 109.5
H43A C43 H43C 109.5
H43B C43 H43C 109.5
C51 C44 C53 110.2(7)
C51 C44 C18 110.5(6)
C53 C44 C18 111.0(6)
C51 C44 C48 107.8(7)
C53 C44 C48 106.4(7)
C18 C44 C48 110.9(7)
C46 C45 C47 108.5(8)
C46 C45 H45A 110.0
C47 C45 H45A 110.0
C46 C45 H45B 110.0
C47 C45 H45B 110.0
H45A C45 H45B 108.4
C45 C46 C53 110.3(7)
C45 C46 C49 110.6(7)
C53 C46 C49 109.3(9)
C45 C46 H46A 108.9
C53 C46 H46A 108.9
C49 C46 H46A 108.9
C45 C47 C52 109.6(7)
C45 C47 C51 109.7(7)
C52 C47 C51 108.9(8)
C45 C47 H47A 109.5
C52 C47 H47A 109.5
C51 C47 H47A 109.5
C50 C48 C44 110.1(8)
C50 C48 H48A 109.6
C44 C48 H48A 109.6
C50 C48 H48B 109.6
C44 C48 H48B 109.6
H48A C48 H48B 108.2
C50 C49 C46 107.1(7)
C50 C49 H49A 110.3
C46 C49 H49A 110.3
C50 C49 H49B 110.3
C46 C49 H49B 110.3
H49A C49 H49B 108.5
C52 C50 C48 109.8(8)
C52 C50 C49 110.9(9)
C48 C50 C49 111.0(7)
C52 C50 H50A 108.3
C48 C50 H50A 108.3
C49 C50 H50A 108.3
C44 C51 C47 110.1(7)
C44 C51 H51A 109.6
C47 C51 H51A 109.6
C44 C51 H51B 109.6
C47 C51 H51B 109.6
H51A C51 H51B 108.2
C50 C52 C47 108.6(7)
C50 C52 H52A 110.0
C47 C52 H52A 110.0
C50 C52 H52B 110.0
C47 C52 H52B 110.0
H52A C52 H52B 108.3
C44 C53 C46 111.2(6)
C44 C53 H53A 109.4
C46 C53 H53A 109.4
C44 C53 H53B 109.4
C46 C53 H53B 109.4
H53A C53 H53B 108.0
C20 C54 H54A 109.5
C20 C54 H54B 109.5
H54A C54 H54B 109.5
C20 C54 H54C 109.5
H54A C54 H54C 109.5
H54B C54 H54C 109.5
C56 C55 N2 115.6(8)
C56 C55 H55A 108.4
N2 C55 H55A 108.4
C56 C55 H55B 108.4
N2 C55 H55B 108.4
H55A C55 H55B 107.4
C61 C56 C57 118.1(10)
C61 C56 C55 121.1(10)
C57 C56 C55 120.8(8)
O4 C57 C56 117.9(8)
O4 C57 C58 121.4(9)
C56 C57 C58 120.7(8)
C59 C58 C57 115.8(11)
C59 C58 C76 121.7(9)
C57 C58 C76 122.4(8)
C60 C59 C58 124.7(12)
C60 C59 H59A 117.7
C58 C59 H59A 117.7
C59 C60 C61 118.8(12)
C59 C60 C86 123.2(14)
C61 C60 C86 118.0(15)
C60 C61 C56 121.8(12)
C60 C61 H61A 119.1
C56 C61 H61A 119.1
N2 C62 C63 115.1(8)
N2 C62 H62A 108.5
C63 C62 H62A 108.5
N2 C62 H62B 108.5
C63 C62 H62B 108.5
H62A C62 H62B 107.5
C68 C63 C64 120.3(9)
C68 C63 C62 119.5(9)
C64 C63 C62 120.3(8)
O5 C64 C65 124.4(8)
O5 C64 C63 117.7(7)
C65 C64 C63 117.8(8)
C66 C65 C64 118.6(9)
C66 C65 C87 120.7(8)
C64 C65 C87 120.6(8)
C67 C66 C65 123.5(9)
C67 C66 H66A 118.2
C65 C66 H66A 118.2
C66 C67 C68 117.6(9)
C66 C67 C97 121.2(10)
C68 C67 C97 121.1(11)
C63 C68 C67 121.8(10)
C63 C68 H68A 119.1
C67 C68 H68A 119.1
C70A C69 N2 120(2)
C70A C69 C70 61.9(19)
N2 C69 C70 119.4(7)
C70A C69 H69A 130.0
N2 C69 H69A 107.5
C70 C69 H69A 107.5
C70A C69 H69B 47.0
N2 C69 H69B 107.5
C70 C69 H69B 107.5
H69A C69 H69B 107.0
C70A C69 H69C 107.2
N2 C69 H69C 107.2
C70 C69 H69C 131.0
H69B C69 H69C 69.1
C70A C69 H69D 107.2
N2 C69 H69D 107.2
C70 C69 H69D 47.2
H69A C69 H69D 68.8
H69B C69 H69D 144.5
H69C C69 H69D 106.9
C75 C70 C71 120.3(9)
C75 C70 C69 117.4(10)
C71 C70 C69 122.2(8)
O6 C71 C72 122.1(10)
O6 C71 C70 118.4(8)
C72 C71 C70 119.4(9)
C71 C72 C73 116.8(11)
C71 C72 C98 121.6(9)
C73 C72 C98 121.6(10)
C72 C73 C74 123.5(11)
C72 C73 H73A 118.3
C74 C73 H73A 118.3
C75 C74 C73 114.7(11)
C75 C74 C108 130.5(14)
C73 C74 C108 114.5(12)
C74 C75 C70 123.9(12)
C74 C75 H75A 118.0
C70 C75 H75A 118.0
C69 C70A C75A 123(3)
C69 C70A C71A 112(2)
C75A C70A C71A 122(2)
O6A C71A C72A 113(2)
O6A C71A C70A 121(2)
C72A C71A C70A 115.5(19)
C71A C72A C73A 116(2)
C71A C72A C98A 125(2)
C73A C72A C98A 114(2)
C72A C73A C74A 126(2)
C72A C73A H73B 117.0
C74A C73A H73B 117.0
C118 C74A C75A 115.0(19)
C118 C74A C73A 134.0(19)
C75A C74A C73A 110.0(19)
C74A C75A C70A 124(2)
C74A C75A H75B 117.8
C70A C75A H75B 117.8
C58 C76 C83 113.3(8)
C58 C76 C80 112.7(8)
C83 C76 C80 106.8(8)
C58 C76 C85 110.5(8)
C83 C76 C85 107.7(8)
C80 C76 C85 105.4(8)
C81 C77 C80 110.0(9)
C81 C77 C84 109.6(10)
C80 C77 C84 109.0(9)
C81 C77 H77A 109.4
C80 C77 H77A 109.4
C84 C77 H77A 109.4
C82 C78 C85 112.6(9)
C82 C78 C81 110.7(9)
C85 C78 C81 111.4(10)
C82 C78 H78A 107.3
C85 C78 H78A 107.3
C81 C78 H78A 107.3
C84 C79 C83 108.4(8)
C84 C79 C82 109.3(8)
C83 C79 C82 107.6(8)
C84 C79 H79A 110.5
C83 C79 H79A 110.5
C82 C79 H79A 110.5
C77 C80 C76 112.5(9)
C77 C80 H80A 109.1
C76 C80 H80A 109.1
C77 C80 H80B 109.1
C76 C80 H80B 109.1
H80A C80 H80B 107.8
C77 C81 C78 106.8(8)
C77 C81 H81A 110.4
C78 C81 H81A 110.4
C77 C81 H81B 110.4
C78 C81 H81B 110.4
H81A C81 H81B 108.6
C78 C82 C79 108.8(9)
C78 C82 H82A 109.9
C79 C82 H82A 109.9
C78 C82 H82B 109.9
C79 C82 H82B 109.9
H82A C82 H82B 108.3
C76 C83 C79 112.5(8)
C76 C83 H83A 109.1
C79 C83 H83A 109.1
C76 C83 H83B 109.1
C79 C83 H83B 109.1
H83A C83 H83B 107.8
C79 C84 C77 110.7(8)
C79 C84 H84A 109.5
C77 C84 H84A 109.5
C79 C84 H84B 109.5
C77 C84 H84B 109.5
H84A C84 H84B 108.1
C78 C85 C76 110.0(8)
C78 C85 H85A 109.7
C76 C85 H85A 109.7
C78 C85 H85B 109.7
C76 C85 H85B 109.7
H85A C85 H85B 108.2
C60 C86 H86A 109.5
C60 C86 H86B 109.5
H86A C86 H86B 109.5
C60 C86 H86C 109.5
H86A C86 H86C 109.5
H86B C86 H86C 109.5
C96 C87 C65 110.6(7)
C96 C87 C94 108.7(7)
C65 C87 C94 111.0(7)
C96 C87 C91 109.2(7)
C65 C87 C91 111.4(7)
C94 C87 C91 105.8(7)
C91 C88 C95 111.1(7)
C91 C88 C92 110.1(7)
C95 C88 C92 107.6(8)
C91 C88 H88A 109.3
C95 C88 H88A 109.3
C92 C88 H88A 109.3
C93 C89 C96 109.8(7)
C93 C89 C95 108.6(7)
C96 C89 C95 111.7(7)
C93 C89 H89A 108.9
C96 C89 H89A 108.9
C95 C89 H89A 108.9
C92 C90 C93 109.8(7)
C92 C90 C94 108.8(8)
C93 C90 C94 109.6(8)
C92 C90 H90A 109.6
C93 C90 H90A 109.6
C94 C90 H90A 109.6
C88 C91 C87 110.9(7)
C88 C91 H91A 109.5
C87 C91 H91A 109.5
C88 C91 H91B 109.5
C87 C91 H91B 109.5
H91A C91 H91B 108.0
C90 C92 C88 108.3(7)
C90 C92 H92A 110.0
C88 C92 H92A 110.0
C90 C92 H92B 110.0
C88 C92 H92B 110.0
H92A C92 H92B 108.4
C89 C93 C90 109.4(8)
C89 C93 H93A 109.8
C90 C93 H93A 109.8
C89 C93 H93B 109.8
C90 C93 H93B 109.8
H93A C93 H93B 108.2
C87 C94 C90 110.5(8)
C87 C94 H94A 109.5
C90 C94 H94A 109.5
C87 C94 H94B 109.5
C90 C94 H94B 109.5
H94A C94 H94B 108.1
C89 C95 C88 108.9(7)
C89 C95 H95A 109.9
C88 C95 H95A 109.9
C89 C95 H95B 109.9
C88 C95 H95B 109.9
H95A C95 H95B 108.3
C89 C96 C87 111.2(7)
C89 C96 H96A 109.4
C87 C96 H96A 109.4
C89 C96 H96B 109.4
C87 C96 H96B 109.4
H96A C96 H96B 108.0
C67 C97 H97A 109.5
C67 C97 H97B 109.5
H97A C97 H97B 109.5
C67 C97 H97C 109.5
H97A C97 H97C 109.5
H97B C97 H97C 109.5
C105 C98 C107 108.7(9)
C105 C98 C102 107.9(9)
C107 C98 C102 106.8(9)
C105 C98 C72 110.6(9)
C107 C98 C72 110.4(8)
C102 C98 C72 112.2(9)
C100 C99 C101 109.3(10)
C100 C99 H99A 109.8
C101 C99 H99A 109.8
C100 C99 H99B 109.8
C101 C99 H99B 109.8
H99A C99 H99B 108.3
C99 C100 C103 112.8(10)
C99 C100 C107 106.1(10)
C103 C100 C107 109.0(9)
C99 C100 H10A 109.6
C103 C100 H10A 109.6
C107 C100 H10A 109.6
C105 C101 C106 110.6(10)
C105 C101 C99 106.9(10)
C106 C101 C99 110.8(10)
C105 C101 H10B 109.5
C106 C101 H10B 109.5
C99 C101 H10B 109.5
C104 C102 C98 111.8(9)
C104 C102 H10C 109.3
C98 C102 H10C 109.3
C104 C102 H10D 109.3
C98 C102 H10D 109.3
H10C C102 H10D 107.9
C100 C103 C104 107.7(10)
C100 C103 H10E 110.2
C104 C103 H10E 110.2
C100 C103 H10F 110.2
C104 C103 H10F 110.2
H10E C103 H10F 108.5
C102 C104 C106 110.0(10)
C102 C104 C103 111.3(10)
C106 C104 C103 110.4(10)
C102 C104 H10G 108.4
C106 C104 H10G 108.4
C103 C104 H10G 108.4
C98 C105 C101 112.7(9)
C98 C105 H10H 109.1
C101 C105 H10H 109.1
C98 C105 H10I 109.1
C101 C105 H10I 109.1
H10H C105 H10I 107.8
C101 C106 C104 107.1(10)
C101 C106 H10J 110.3
C104 C106 H10J 110.3
C101 C106 H10K 110.3
C104 C106 H10K 110.3
H10J C106 H10K 108.6
C98 C107 C100 110.3(9)
C98 C107 H10L 109.6
C100 C107 H10L 109.6
C98 C107 H10M 109.6
C100 C107 H10M 109.6
H10L C107 H10M 108.1
C74 C108 H10N 109.5
C74 C108 H10O 109.5
H10N C108 H10O 109.5
C74 C108 H10P 109.5
H10N C108 H10P 109.5
H10O C108 H10P 109.5
C115 C98A C117 111(2)
C115 C98A C112 107.9(19)
C117 C98A C112 106.2(19)
C115 C98A C72A 118(2)
C117 C98A C72A 105(2)
C112 C98A C72A 108(2)
C110 C99A C111 111.3(18)
C110 C99A H99C 109.4
C111 C99A H99C 109.4
C110 C99A H99D 109.4
C111 C99A H99D 109.4
H99C C99A H99D 108.0
C99A C110 C113 112(2)
C99A C110 C117 107(2)
C113 C110 C117 106.3(18)
C99A C110 H11A 110.5
C113 C110 H11A 110.5
C117 C110 H11A 110.5
C116 C111 C115 109.3(18)
C116 C111 C99A 113(2)
C115 C111 C99A 104.1(19)
C116 C111 H11B 110.2
C115 C111 H11B 110.2
C99A C111 H11B 110.2
C114 C112 C98A 111.4(18)
C114 C112 H11C 109.3
C98A C112 H11C 109.3
C114 C112 H11D 109.3
C98A C112 H11D 109.3
H11C C112 H11D 108.0
C110 C113 C114 110.2(18)
C110 C113 H11E 109.6
C114 C113 H11E 109.6
C110 C113 H11F 109.6
C114 C113 H11F 109.6
H11E C113 H11F 108.1
C112 C114 C116 109.6(19)
C112 C114 C113 108.2(19)
C116 C114 C113 112.4(19)
C112 C114 H11G 108.9
C116 C114 H11G 108.9
C113 C114 H11G 108.9
C98A C115 C111 113.6(18)
C98A C115 H11H 108.9
C111 C115 H11H 108.9
C98A C115 H11I 108.9
C111 C115 H11I 108.9
H11H C115 H11I 107.7
C111 C116 C114 107.2(17)
C111 C116 H11J 110.3
C114 C116 H11J 110.3
C111 C116 H11K 110.3
C114 C116 H11K 110.3
H11J C116 H11K 108.5
C98A C117 C110 109.4(17)
C98A C117 H11L 109.8
C110 C117 H11L 109.8
C98A C117 H11M 109.8
C110 C117 H11M 109.8
H11L C117 H11M 108.2
C74A C118 H11N 109.5
C74A C118 H11O 109.5
H11N C118 H11O 109.5
C74A C118 H11P 109.5
H11N C118 H11P 109.5
H11O C118 H11P 109.5
O252 Na1 O215 137.2(8)
O252 Na1 O212 71.4(7)
O215 Na1 O212 71.2(8)
O252 Na1 O245 110.9(5)
O215 Na1 O245 83.6(7)
O212 Na1 O245 82.1(6)
O252 Na1 O235 100.3(6)
O215 Na1 O235 118.7(7)
O212 Na1 O235 169.6(7)
O245 Na1 O235 95.5(5)
O252 Na1 O225 103.2(7)
O215 Na1 O225 103.1(8)
O212 Na1 O225 100.2(7)
O245 Na1 O225 23.2(5)
O235 Na1 O225 75.2(6)
O252 Na1 O202 71.4(5)
O215 Na1 O202 91.0(7)
O212 Na1 O202 93.7(7)
O245 Na1 O202 174.0(5)
O235 Na1 O202 89.4(5)
O225 Na1 O202 162.8(6)
O252 Na1 O255 73.7(7)
O215 Na1 O255 63.7(8)
O212 Na1 O255 23.2(6)
O245 Na1 O255 102.7(6)
O235 Na1 O255 161.7(6)
O225 Na1 O255 122.7(7)
O202 Na1 O255 72.4(6)
O252 Na1 O232 103.8(5)
O215 Na1 O232 75.7(7)
O212 Na1 O232 116.6(6)
O245 Na1 O232 144.6(5)
O235 Na1 O232 70.8(5)
O225 Na1 O232 139.6(5)
O202 Na1 O232 34.8(4)
O255 Na1 O232 93.5(6)
O252 Na1 O222 120.5(6)
O215 Na1 O222 99.7(7)
O212 Na1 O222 166.1(7)
O245 Na1 O222 86.5(5)
O235 Na1 O222 20.2(5)
O225 Na1 O222 71.0(5)
O202 Na1 O222 97.1(5)
O255 Na1 O222 159.4(7)
O232 Na1 O222 69.5(4)
O252 Na1 O205 29.5(5)
O215 Na1 O205 156.6(7)
O212 Na1 O205 100.8(6)
O245 Na1 O205 117.8(4)
O235 Na1 O205 71.2(5)
O225 Na1 O205 99.9(6)
O202 Na1 O205 67.1(4)
O255 Na1 O205 100.1(6)
O232 Na1 O205 89.4(4)
O222 Na1 O205 91.4(5)
O252 Na1 O242 156.0(6)
O215 Na1 O242 23.1(6)
O212 Na1 O242 84.8(6)
O245 Na1 O242 66.2(5)
O235 Na1 O242 103.6(6)
O225 Na1 O242 82.4(6)
O202 Na1 O242 109.2(5)
O255 Na1 O242 83.6(6)
O232 Na1 O242 84.9(5)
O222 Na1 O242 83.4(5)
O205 Na1 O242 173.4(5)
O202 C201 H20A 109.5
O202 C201 H20B 109.5
H20A C201 H20B 109.5
O202 C201 H20C 109.5
H20A C201 H20C 109.5
H20B C201 H20C 109.5
C201 O202 C203 116.0(12)
C201 O202 Na1 120.3(7)
C203 O202 Na1 117.5(11)
C204 C203 O202 113.3(15)
C204 C203 H20D 108.9
O202 C203 H20D 108.9
C204 C203 H20E 108.9
O202 C203 H20E 108.9
H20D C203 H20E 107.7
O205 C204 C203 113.6(15)
O205 C204 H20F 108.8
C203 C204 H20F 108.8
O205 C204 H20G 108.8
C203 C204 H20G 108.8
H20F C204 H20G 107.7
C206 O205 C204 110.5(13)
C206 O205 Na1 128.5(11)
C204 O205 Na1 116.0(9)
O205 C206 H20H 109.5
O205 C206 H20I 109.5
H20H C206 H20I 109.5
O205 C206 H20J 109.5
H20H C206 H20J 109.5
H20I C206 H20J 109.5
O212 C211 H21B 109.5
Na1 C211 H21B 83.7
O212 C211 H21C 109.5
Na1 C211 H21C 147.0
H21B C211 H21C 109.5
O212 C211 H21D 109.5
Na1 C211 H21D 93.2
H21B C211 H21D 109.5
H21C C211 H21D 109.5
C211 O212 C213 102(2)
C211 O212 Na1 123.3(18)
C213 O212 Na1 112.1(16)
C214 C213 O212 102(3)
C214 C213 H21E 111.5
O212 C213 H21E 111.5
C214 C213 H21F 111.5
O212 C213 H21F 111.5
H21E C213 H21F 109.3
C213 C214 O215 100(3)
C213 C214 Na1 83(2)
C213 C214 H21G 111.8
O215 C214 H21G 111.8
Na1 C214 H21G 155.3
C213 C214 H21H 111.8
O215 C214 H21H 111.8
Na1 C214 H21H 81.4
H21G C214 H21H 109.5
C214 O215 C216 103(3)
C214 O215 Na1 108(2)
C216 O215 Na1 102.0(15)
O215 C216 H21I 109.5
Na1 C216 H21I 87.4
O215 C216 H21J 109.5
Na1 C216 H21J 153.6
H21I C216 H21J 109.5
O215 C216 H21K 109.5
Na1 C216 H21K 82.2
H21I C216 H21K 109.5
H21J C216 H21K 109.5
O222 C221 H22A 109.5
O222 C221 H22B 109.5
H22A C221 H22B 109.5
O222 C221 H22C 109.5
H22A C221 H22C 109.5
H22B C221 H22C 109.5
C221 O222 C223 107.7(17)
C221 O222 Na1 126.0(18)
C223 O222 Na1 102.1(12)
C224 C223 O222 107.8(17)
C224 C223 Na1 79.2(13)
O222 C223 Na1 49.6(9)
C224 C223 H22D 110.1
O222 C223 H22D 110.1
Na1 C223 H22D 159.7
C224 C223 H22E 110.1
O222 C223 H22E 110.1
Na1 C223 H22E 83.7
H22D C223 H22E 108.5
O225 C224 C223 106.9(18)
O225 C224 H22F 110.3
C223 C224 H22F 110.3
O225 C224 H22G 110.3
C223 C224 H22G 110.3
H22F C224 H22G 108.6
C224 O225 C226 110.1(19)
C224 O225 Na1 112.2(14)
C226 O225 Na1 125(2)
O225 C226 H22H 109.5
O225 C226 H22I 109.5
H22H C226 H22I 109.5
O225 C226 H22J 109.5
H22H C226 H22J 109.5
H22I C226 H22J 109.5
O232 C231 H23B 109.5
O232 C231 H23C 109.5
H23B C231 H23C 109.5
O232 C231 H23D 109.5
H23B C231 H23D 109.5
H23C C231 H23D 109.5
C231 O232 C233 111.9(14)
C231 O232 Na1 126.5(12)
C233 O232 Na1 109.8(11)
C234 C233 O232 112.5(15)
C234 C233 H23E 109.1
O232 C233 H23E 109.1
C234 C233 H23F 109.1
O232 C233 H23F 109.1
H23E C233 H23F 107.8
O235 C234 C233 109.2(16)
O235 C234 H23G 109.8
C233 C234 H23G 109.8
O235 C234 H23H 109.8
C233 C234 H23H 109.8
H23G C234 H23H 108.3
C236 O235 C234 112.6(17)
C236 O235 Na1 122.3(14)
C234 O235 Na1 112.0(11)
O235 C236 H23I 109.5
O235 C236 H23J 109.5
H23I C236 H23J 109.5
O235 C236 H23K 109.5
H23I C236 H23K 109.5
H23J C236 H23K 109.5
O242 C241 H24B 109.5
O242 C241 H24C 109.5
H24B C241 H24C 109.5
O242 C241 H24D 109.5
H24B C241 H24D 109.5
H24C C241 H24D 109.5
C241 O242 C243 104.8(18)
C241 O242 Na1 129.0(12)
C243 O242 Na1 111.9(12)
O242 C243 C244 105.6(18)
O242 C243 H24E 110.6
C244 C243 H24E 110.6
O242 C243 H24F 110.6
C244 C243 H24F 110.6
H24E C243 H24F 108.7
O245 C244 C243 102.9(16)
O245 C244 H24G 111.2
C243 C244 H24G 111.2
O245 C244 H24H 111.2
C243 C244 H24H 111.2
H24G C244 H24H 109.1
C246 O245 C244 104.6(16)
C246 O245 Na1 120.9(13)
C244 O245 Na1 123.9(12)
O245 C246 H24I 109.5
O245 C246 H24J 109.5
H24I C246 H24J 109.5
O245 C246 H24K 109.5
H24I C246 H24K 109.5
H24J C246 H24K 109.5
O252 C251 H25B 109.5
O252 C251 H25C 109.5
H25B C251 H25C 109.5
O252 C251 H25D 109.5
H25B C251 H25D 109.5
H25C C251 H25D 109.5
C251 O252 C253 118(3)
C251 O252 Na1 122(2)
C253 O252 Na1 111.3(18)
C254 C253 O252 123(4)
C254 C253 H25E 106.6
O252 C253 H25E 106.6
C254 C253 H25F 106.6
O252 C253 H25F 106.6
H25E C253 H25F 106.6
C253 C254 O255 114(3)
C253 C254 H25G 108.8
O255 C254 H25G 108.8
C253 C254 H25H 108.8
O255 C254 H25H 108.8
H25G C254 H25H 107.7
C256 O255 C254 103(3)
C256 O255 Na1 147(3)
C254 O255 Na1 110.1(14)
O255 C256 H25I 109.5
O255 C256 H25J 109.5
H25I C256 H25J 109.5
O255 C256 H25K 109.5
H25I C256 H25K 109.5
H25J C256 H25K 109.5
O325 Na2 O315 134.5(8)
O325 Na2 O322 75.5(6)
O315 Na2 O322 104.3(6)
O325 Na2 O305 99.0(8)
O315 Na2 O305 88.6(7)
O322 Na2 O305 166.3(7)
O325 Na2 O302 92.5(8)
O315 Na2 O302 130.9(7)
O322 Na2 O302 100.1(6)
O305 Na2 O302 67.3(7)
O325 Na2 O312 69.1(7)
O315 Na2 O312 65.6(6)
O322 Na2 O312 84.6(5)
O305 Na2 O312 105.4(7)
O302 Na2 O312 159.5(7)
O325 Na2 C326 24.9(7)
O315 Na2 C326 146.8(8)
O322 Na2 C326 92.7(6)
O305 Na2 C326 78.6(7)
O302 Na2 C326 71.6(8)
O312 Na2 C326 88.3(7)
O302 C301 H30C 109.5
O302 C301 H30D 109.5
H30C C301 H30D 109.5
O302 C301 H30E 109.5
H30C C301 H30E 109.5
H30D C301 H30E 109.5
C303 O302 C301 117(2)
C303 O302 Na2 105.7(17)
C301 O302 Na2 109.2(17)
O302 C303 C304 101(2)
O302 C303 H30F 111.6
C304 C303 H30F 111.6
O302 C303 H30G 111.6
C304 C303 H30G 111.6
H30F C303 H30G 109.4
O305 C304 C303 107(2)
O305 C304 H30H 110.3
C303 C304 H30H 110.3
O305 C304 H30I 110.3
C303 C304 H30I 110.3
H30H C304 H30I 108.6
C304 O305 C306 114(2)
C304 O305 Na2 114.0(18)
C306 O305 Na2 111(2)
O305 C306 H30J 109.5
O305 C306 H30K 109.5
H30J C306 H30K 109.5
O305 C306 H30L 109.5
H30J C306 H30L 109.5
H30K C306 H30L 109.5
O312 C311 H31C 109.5
O312 C311 H31D 109.5
H31C C311 H31D 109.5
O312 C311 H31E 109.5
H31C C311 H31E 109.5
H31D C311 H31E 109.5
C313 O312 C311 112.8(19)
C313 O312 Na2 110.1(13)
C311 O312 Na2 127.5(17)
O312 C313 C314 102.4(17)
O312 C313 H31F 111.3
C314 C313 H31F 111.3
O312 C313 H31G 111.3
C314 C313 H31G 111.3
H31F C313 H31G 109.2
O315 C314 C313 106.7(18)
O315 C314 H31H 110.4
C313 C314 H31H 110.4
O315 C314 H31I 110.4
C313 C314 H31I 110.4
H31H C314 H31I 108.6
C314 O315 C316 113.7(19)
C314 O315 Na2 110.4(15)
C316 O315 Na2 103.6(16)
O315 C316 H31J 109.5
O315 C316 H31K 109.5
H31J C316 H31K 109.5
O315 C316 H31L 109.5
H31J C316 H31L 109.5
H31K C316 H31L 109.5
O322 C321 H32D 109.5
O322 C321 H32E 109.5
H32D C321 H32E 109.5
O322 C321 H32F 109.5
H32D C321 H32F 109.5
H32E C321 H32F 109.5
C323 O322 C321 122.0(16)
C323 O322 Na2 117.9(12)
C321 O322 Na2 111.2(12)
O322 C323 C324 100.7(17)
O322 C323 H32G 111.6
C324 C323 H32G 111.6
O322 C323 H32H 111.6
C324 C323 H32H 111.6
H32G C323 H32H 109.4
O325 C324 C323 134(2)
O325 C324 H32I 103.6
C323 C324 H32I 103.6
O325 C324 H32J 103.6
C323 C324 H32J 103.6
H32I C324 H32J 105.3
C324 O325 C326 116(2)
C324 O325 Na2 102.3(17)
C326 O325 Na2 109(2)
O325 C326 Na2 45.9(16)
O325 C326 H32K 109.5
Na2 C326 H32K 91.0
O325 C326 H32L 109.5
Na2 C326 H32L 77.4
H32K C326 H32L 109.5
O325 C326 H32M 109.5
Na2 C326 H32M 153.6
H32K C326 H32M 109.5
H32L C326 H32M 109.5

loop_
_geom_bond_atom_site_label_1
_geom_bond_atom_site_label_2
_geom_bond_distance
U1 O1 2.180(5)
U1 O2 2.201(5)
U1 O3 2.245(5)
U1 N1 2.628(6)
U1 S1 2.690(2)
U1 S2 2.714(2)
U1 U2 3.8914(6)
U2 O6A 2.13(2)
U2 O4 2.199(5)
U2 O5 2.220(6)
U2 O6 2.258(7)
U2 N2 2.633(7)
U2 S2 2.688(2)
U2 S1 2.711(2)
O1 C3 1.358(8)
O2 C10 1.340(9)
O3 C17 1.340(9)
O4 C57 1.338(9)
O5 C64 1.352(10)
O6 C71 1.344(12)
O6A C71A 1.35(3)
N1 C15 1.478(10)
N1 C8 1.495(9)
N1 C1 1.517(10)
N2 C69 1.495(11)
N2 C62 1.502(12)
N2 C55 1.503(9)
C1 C2 1.516(10)
C1 H1A 0.9900
C1 H1B 0.9900
C2 C7 1.403(11)
C2 C3 1.413(11)
C3 C4 1.406(10)
C4 C5 1.406(10)
C4 C22 1.537(11)
C5 C6 1.398(12)
C5 H5A 0.9500
C6 C7 1.401(11)
C6 C32 1.540(11)
C7 H7A 0.9500
C8 C9 1.500(11)
C8 H8A 0.9900
C8 H8B 0.9900
C9 C10 1.379(11)
C9 C14 1.397(11)
C10 C11 1.457(10)
C11 C12 1.383(11)
C11 C33 1.539(11)
C12 C13 1.398(12)
C12 H12A 0.9500
C13 C14 1.387(12)
C13 C43 1.531(12)
C14 H14A 0.9500
C15 C16 1.549(11)
C15 H15A 0.9900
C15 H15B 0.9900
C16 C21 1.370(11)
C16 C17 1.378(11)
C17 C18 1.420(11)
C18 C19 1.429(11)
C18 C44 1.549(12)
C19 C20 1.386(12)
C19 H19A 0.9500
C20 C21 1.393(12)
C20 C54 1.499(12)
C21 H21A 0.9500
C22 C31 1.537(11)
C22 C26 1.540(9)
C22 C29 1.549(11)
C23 C26 1.522(12)
C23 C30 1.547(12)
C23 C27 1.548(12)
C23 H23A 1.0000
C24 C28 1.524(14)
C24 C27 1.526(11)
C24 C31 1.531(12)
C24 H24A 1.0000
C25 C28 1.512(14)
C25 C29 1.543(12)
C25 C30 1.565(12)
C25 H25A 1.0000
C26 H26A 0.9900
C26 H26B 0.9900
C27 H27A 0.9900
C27 H27B 0.9900
C28 H28A 0.9900
C28 H28B 0.9900
C29 H29A 0.9900
C29 H29B 0.9900
C30 H30A 0.9900
C30 H30B 0.9900
C31 H31A 0.9900
C31 H31B 0.9900
C32 H32A 0.9800
C32 H32B 0.9800
C32 H32C 0.9800
C33 C42 1.523(10)
C33 C37 1.528(10)
C33 C40 1.548(11)
C34 C38 1.527(13)
C34 C37 1.536(12)
C34 C41 1.550(12)
C34 H34A 1.0000
C35 C39 1.501(12)
C35 C42 1.539(12)
C35 C41 1.554(10)
C35 H35A 1.0000
C36 C38 1.518(12)
C36 C40 1.539(12)
C36 C39 1.541(12)
C36 H36A 1.0000
C37 H37A 0.9900
C37 H37B 0.9900
C38 H38A 0.9900
C38 H38B 0.9900
C39 H39A 0.9900
C39 H39B 0.9900
C40 H40A 0.9900
C40 H40B 0.9900
C41 H41A 0.9900
C41 H41B 0.9900
C42 H42A 0.9900
C42 H42B 0.9900
C43 H43A 0.9800
C43 H43B 0.9800
C43 H43C 0.9800
C44 C51 1.526(10)
C44 C53 1.532(11)
C44 C48 1.572(12)
C45 C46 1.525(12)
C45 C47 1.545(12)
C45 H45A 0.9900
C45 H45B 0.9900
C46 C53 1.537(12)
C46 C49 1.538(14)
C46 H46A 1.0000
C47 C52 1.554(14)
C47 C51 1.559(11)
C47 H47A 1.0000
C48 C50 1.522(13)
C48 H48A 0.9900
C48 H48B 0.9900
C49 C50 1.537(14)
C49 H49A 0.9900
C49 H49B 0.9900
C50 C52 1.508(12)
C50 H50A 1.0000
C51 H51A 0.9900
C51 H51B 0.9900
C52 H52A 0.9900
C52 H52B 0.9900
C53 H53A 0.9900
C53 H53B 0.9900
C54 H54A 0.9800
C54 H54B 0.9800
C54 H54C 0.9800
C55 C56 1.478(14)
C55 H55A 0.9900
C55 H55B 0.9900
C56 C61 1.405(14)
C56 C57 1.413(14)
C57 C58 1.430(13)
C58 C59 1.388(14)
C58 C76 1.528(15)
C59 C60 1.358(18)
C59 H59A 0.9500
C60 C61 1.361(17)
C60 C86 1.534(18)
C61 H61A 0.9500
C62 C63 1.538(12)
C62 H62A 0.9900
C62 H62B 0.9900
C63 C68 1.367(13)
C63 C64 1.432(12)
C64 C65 1.408(11)
C65 C66 1.385(13)
C65 C87 1.539(12)
C66 C67 1.373(15)
C66 H66A 0.9500
C67 C68 1.385(14)
C67 C97 1.542(17)
C68 H68A 0.9500
C69 C70A 1.14(3)
C69 C70 1.602(13)
C69 H69A 0.9900
C69 H69B 0.9900
C69 H69C 0.9900
C69 H69D 0.9900
C70 C75 1.384(14)
C70 C71 1.443(15)
C71 C72 1.394(14)
C72 C73 1.451(15)
C72 C98 1.545(17)
C73 C74 1.459(19)
C73 H73A 0.9500
C74 C75 1.377(16)
C74 C108 1.481(19)
C75 H75A 0.9500
C70A C75A 1.40(2)
C70A C71A 1.47(2)
C71A C72A 1.40(2)
C72A C73A 1.47(2)
C72A C98A 1.54(3)
C73A C74A 1.48(2)
C73A H73B 0.9500
C74A C118 1.34(2)
C74A C75A 1.40(2)
C75A H75B 0.9500
C76 C83 1.540(13)
C76 C80 1.567(13)
C76 C85 1.571(12)
C77 C81 1.510(14)
C77 C80 1.524(17)
C77 C84 1.535(14)
C77 H77A 1.0000
C78 C82 1.471(15)
C78 C85 1.492(16)
C78 C81 1.559(14)
C78 H78A 1.0000
C79 C84 1.515(13)
C79 C83 1.556(14)
C79 C82 1.562(13)
C79 H79A 1.0000
C80 H80A 0.9900
C80 H80B 0.9900
C81 H81A 0.9900
C81 H81B 0.9900
C82 H82A 0.9900
C82 H82B 0.9900
C83 H83A 0.9900
C83 H83B 0.9900
C84 H84A 0.9900
C84 H84B 0.9900
C85 H85A 0.9900
C85 H85B 0.9900
C86 H86A 0.9800
C86 H86B 0.9800
C86 H86C 0.9800
C87 C96 1.527(12)
C87 C94 1.557(12)
C87 C91 1.567(11)
C88 C91 1.517(12)
C88 C95 1.542(13)
C88 C92 1.565(13)
C88 H88A 1.0000
C89 C93 1.511(13)
C89 C96 1.518(12)
C89 C95 1.535(11)
C89 H89A 1.0000
C90 C92 1.533(12)
C90 C93 1.548(14)
C90 C94 1.557(13)
C90 H90A 1.0000
C91 H91A 0.9900
C91 H91B 0.9900
C92 H92A 0.9900
C92 H92B 0.9900
C93 H93A 0.9900
C93 H93B 0.9900
C94 H94A 0.9900
C94 H94B 0.9900
C95 H95A 0.9900
C95 H95B 0.9900
C96 H96A 0.9900
C96 H96B 0.9900
C97 H97A 0.9800
C97 H97B 0.9800
C97 H97C 0.9800
C98 C105 1.486(14)
C98 C107 1.526(15)
C98 C102 1.532(14)
C99 C100 1.511(15)
C99 C101 1.550(18)
C99 H99A 0.9900
C99 H99B 0.9900
C100 C103 1.515(15)
C100 C107 1.603(16)
C100 H10A 1.0000
C101 C105 1.519(16)
C101 C106 1.529(16)
C101 H10B 1.0000
C102 C104 1.498(16)
C102 H10C 0.9900
C102 H10D 0.9900
C103 C104 1.531(17)
C103 H10E 0.9900
C103 H10F 0.9900
C104 C106 1.530(16)
C104 H10G 1.0000
C105 H10H 0.9900
C105 H10I 0.9900
C106 H10J 0.9900
C106 H10K 0.9900
C107 H10L 0.9900
C107 H10M 0.9900
C108 H10N 0.9800
C108 H10O 0.9800
C108 H10P 0.9800
C98A C115 1.47(2)
C98A C117 1.53(2)
C98A C112 1.53(2)
C99A C110 1.49(2)
C99A C111 1.57(2)
C99A H99C 0.9900
C99A H99D 0.9900
C110 C113 1.50(2)
C110 C117 1.60(2)
C110 H11A 1.0000
C111 C116 1.51(2)
C111 C115 1.52(2)
C111 H11B 1.0000
C112 C114 1.50(2)
C112 H11C 0.9900
C112 H11D 0.9900
C113 C114 1.54(2)
C113 H11E 0.9900
C113 H11F 0.9900
C114 C116 1.52(2)
C114 H11G 1.0000
C115 H11H 0.9900
C115 H11I 0.9900
C116 H11J 0.9900
C116 H11K 0.9900
C117 H11L 0.9900
C117 H11M 0.9900
C118 H11N 0.9800
C118 H11O 0.9800
C118 H11P 0.9800
Na1 O252 2.193(17)
Na1 O215 2.24(2)
Na1 O212 2.302(19)
Na1 O245 2.365(14)
Na1 O235 2.367(16)
Na1 O225 2.371(18)
Na1 O202 2.375(14)
Na1 O255 2.391(17)
Na1 O232 2.400(15)
Na1 O222 2.411(16)
Na1 O205 2.546(13)
Na1 O242 2.564(17)
C201 O202 1.425(12)
C201 H20A 0.9800
C201 H20B 0.9800
C201 H20C 0.9800
O202 C203 1.480(18)
C203 C204 1.43(2)
C203 H20D 0.9900
C203 H20E 0.9900
C204 O205 1.383(18)
C204 H20F 0.9900
C204 H20G 0.9900
O205 C206 1.376(18)
C206 H20H 0.9800
C206 H20I 0.9800
C206 H20J 0.9800
C211 O212 1.17(3)
C211 H21B 0.9800
C211 H21C 0.9800
C211 H21D 0.9800
O212 C213 1.55(3)
C213 C214 1.46(5)
C213 H21E 0.9900
C213 H21F 0.9900
C214 O215 1.51(5)
C214 H21G 0.9900
C214 H21H 0.9900
O215 C216 1.77(4)
C216 H21I 0.9800
C216 H21J 0.9800
C216 H21K 0.9800
C221 O222 1.421(18)
C221 H22A 0.9800
C221 H22B 0.9800
C221 H22C 0.9800
O222 C223 1.496(19)
C223 C224 1.42(2)
C223 H22D 0.9900
C223 H22E 0.9900
C224 O225 1.365(19)
C224 H22F 0.9900
C224 H22G 0.9900
O225 C226 1.37(2)
C226 H22H 0.9800
C226 H22I 0.9800
C226 H22J 0.9800
C231 O232 1.428(16)
C231 H23B 0.9800
C231 H23C 0.9800
C231 H23D 0.9800
O232 C233 1.477(18)
C233 C234 1.43(2)
C233 H23E 0.9900
C233 H23F 0.9900
C234 O235 1.383(18)
C234 H23G 0.9900
C234 H23H 0.9900
O235 C236 1.36(2)
C236 H23I 0.9800
C236 H23J 0.9800
C236 H23K 0.9800
C241 O242 1.35(3)
C241 H24B 0.9800
C241 H24C 0.9800
C241 H24D 0.9800
O242 C243 1.48(3)
C243 C244 1.59(3)
C243 H24E 0.9900
C243 H24F 0.9900
C244 O245 1.54(2)
C244 H24G 0.9900
C244 H24H 0.9900
O245 C246 1.40(3)
C246 H24I 0.9800
C246 H24J 0.9800
C246 H24K 0.9800
C251 O252 1.38(4)
C251 H25B 0.9800
C251 H25C 0.9800
C251 H25D 0.9800
O252 C253 1.64(4)
C253 C254 1.08(4)
C253 H25E 0.9900
C253 H25F 0.9900
C254 O255 1.62(3)
C254 H25G 0.9900
C254 H25H 0.9900
O255 C256 1.12(4)
C256 H25I 0.9800
C256 H25J 0.9800
C256 H25K 0.9800
Na2 O325 2.33(2)
Na2 O315 2.368(18)
Na2 O322 2.370(15)
Na2 O305 2.43(2)
Na2 O302 2.59(2)
Na2 O312 2.64(2)
Na2 C326 3.07(3)
C301 O302 1.445(18)
C301 H30C 0.9800
C301 H30D 0.9800
C301 H30E 0.9800
O302 C303 1.42(3)
C303 C304 1.61(2)
C303 H30F 0.9900
C303 H30G 0.9900
C304 O305 1.33(2)
C304 H30H 0.9900
C304 H30I 0.9900
O305 C306 1.35(2)
C306 H30J 0.9800
C306 H30K 0.9800
C306 H30L 0.9800
C311 O312 1.496(18)
C311 H31C 0.9800
C311 H31D 0.9800
C311 H31E 0.9800
O312 C313 1.371(17)
C313 C314 1.59(2)
C313 H31F 0.9900
C313 H31G 0.9900
C314 O315 1.290(19)
C314 H31H 0.9900
C314 H31I 0.9900
O315 C316 1.387(18)
C316 H31J 0.9800
C316 H31K 0.9800
C316 H31L 0.9800
C321 O322 1.413(16)
C321 H32D 0.9800
C321 H32E 0.9800
C321 H32F 0.9800
O322 C323 1.380(17)
C323 C324 1.57(2)
C323 H32G 0.9900
C323 H32H 0.9900
C324 O325 1.31(2)
C324 H32I 0.9900
C324 H32J 0.9900
O325 C326 1.37(2)
C326 H32K 0.9800
C326 H32L 0.9800
C326 H32M 0.9800

loop_
_geom_torsion_atom_site_label_1
_geom_torsion_atom_site_label_2
_geom_torsion_atom_site_label_3
_geom_torsion_atom_site_label_4
_geom_torsion
O1 U1 U2 O6A -112.6(16)
O2 U1 U2 O6A 47.8(16)
O3 U1 U2 O6A 174.4(16)
N1 U1 U2 O6A -43.0(16)
S1 U1 U2 O6A 148.8(16)
S2 U1 U2 O6A -13.7(16)
O1 U1 U2 O4 0.04(19)
O2 U1 U2 O4 160.4(2)
O3 U1 U2 O4 -73.0(3)
N1 U1 U2 O4 69.7(2)
S1 U1 U2 O4 -98.57(16)
S2 U1 U2 O4 98.98(16)
O1 U1 U2 O5 162.2(2)
O2 U1 U2 O5 -37.4(2)
O3 U1 U2 O5 89.2(3)
N1 U1 U2 O5 -128.1(2)
S1 U1 U2 O5 63.63(19)
S2 U1 U2 O5 -98.82(19)
O1 U1 U2 O6 -71.9(3)
O2 U1 U2 O6 88.5(3)
O3 U1 U2 O6 -144.9(4)
N1 U1 U2 O6 -2.2(3)
S1 U1 U2 O6 -170.5(3)
S2 U1 U2 O6 27.1(3)
O1 U1 U2 N2 70.3(3)
O2 U1 U2 N2 -129.3(3)
O3 U1 U2 N2 -2.7(3)
N1 U1 U2 N2 140.0(3)
S1 U1 U2 N2 -28.3(2)
S2 U1 U2 N2 169.3(2)
O1 U1 U2 S2 -98.93(15)
O2 U1 U2 S2 61.45(16)
O3 U1 U2 S2 -171.9(3)
N1 U1 U2 S2 -29.31(18)
S1 U1 U2 S2 162.45(9)
O1 U1 U2 S1 98.62(15)
O2 U1 U2 S1 -101.00(16)
O3 U1 U2 S1 25.6(3)
N1 U1 U2 S1 168.24(17)
S2 U1 U2 S1 -162.45(9)
O1 U1 S1 U2 -82.30(14)
O2 U1 S1 U2 100.33(15)
O3 U1 S1 U2 -166.89(14)
S2 U1 S1 U2 12.04(6)
O6A U2 S1 U1 -151.3(12)
O4 U2 S1 U1 84.01(16)
O5 U2 S1 U1 -125.25(15)
N2 U2 S1 U1 160.22(15)
S2 U2 S1 U1 -12.15(6)
O6A U2 S2 U1 174.1(7)
O4 U2 S2 U1 -83.76(15)
O5 U2 S2 U1 101.7(2)
O6 U2 S2 U1 -163.83(17)
S1 U2 S2 U1 12.04(6)
O1 U1 S2 U2 82.03(14)
O2 U1 S2 U2 -126.88(14)
O3 U1 S2 U2 163.8(5)
N1 U1 S2 U2 158.49(14)
S1 U1 S2 U2 -12.14(6)
O2 U1 O1 C3 12.6(9)
O3 U1 O1 C3 -54.8(7)
N1 U1 O1 C3 20.1(7)
S1 U1 O1 C3 -162.5(7)
S2 U1 O1 C3 110.7(7)
U2 U1 O1 C3 153.8(7)
O1 U1 O2 C10 17.2(10)
O3 U1 O2 C10 84.3(8)
N1 U1 O2 C10 9.7(8)
S1 U1 O2 C10 -168.2(8)
S2 U1 O2 C10 -82.1(8)
U2 U1 O2 C10 -119.4(8)
O1 U1 O3 C17 130.1(6)
O2 U1 O3 C17 -23.0(6)
N1 U1 O3 C17 52.4(6)
S1 U1 O3 C17 -137.3(6)
S2 U1 O3 C17 46.9(10)
U2 U1 O3 C17 -155.8(5)
O6A U2 O4 C57 -48.5(10)
O5 U2 O4 C57 7.5(11)
O6 U2 O4 C57 -61.8(8)
N2 U2 O4 C57 17.4(8)
S2 U2 O4 C57 -162.5(8)
S1 U2 O4 C57 110.3(8)
U1 U2 O4 C57 153.7(8)
O6A U2 O5 C64 74.5(13)
O4 U2 O5 C64 10.8(14)
O6 U2 O5 C64 77.4(11)
N2 U2 O5 C64 0.7(11)
S2 U2 O5 C64 179.8(11)
S1 U2 O5 C64 -93.4(11)
U1 U2 O5 C64 -131.7(11)
O6A U2 O6 C71 -9.5(15)
O4 U2 O6 C71 135.9(8)
O5 U2 O6 C71 -16.1(8)
N2 U2 O6 C71 58.1(8)
S2 U2 O6 C71 -129.6(7)
U1 U2 O6 C71 -148.5(7)
O4 U2 O6A C71A 20(3)
O5 U2 O6A C71A -133(3)
O6 U2 O6A C71A 54(2)
N2 U2 O6A C71A -52(2)
S2 U2 O6A C71A 120(2)
S1 U2 O6A C71A -105(3)
U1 U2 O6A C71A 131(2)
O1 U1 N1 C15 -88.8(5)
O2 U1 N1 C15 87.5(5)
O3 U1 N1 C15 -1.7(5)
S2 U1 N1 C15 176.9(5)
U2 U1 N1 C15 -163.3(4)
O1 U1 N1 C8 143.8(5)
O2 U1 N1 C8 -40.0(4)
O3 U1 N1 C8 -129.1(5)
S2 U1 N1 C8 49.5(4)
U2 U1 N1 C8 69.2(5)
O1 U1 N1 C1 32.5(4)
O2 U1 N1 C1 -151.3(5)
O3 U1 N1 C1 119.5(5)
S2 U1 N1 C1 -61.8(4)
U2 U1 N1 C1 -42.1(5)
O6A U2 N2 C69 14.7(9)
O4 U2 N2 C69 -90.5(6)
O5 U2 N2 C69 84.4(6)
O6 U2 N2 C69 -8.7(5)
S1 U2 N2 C69 174.3(5)
U1 U2 N2 C69 -166.6(5)
O6A U2 N2 C62 -111.8(8)
O4 U2 N2 C62 143.0(5)
O5 U2 N2 C62 -42.2(5)
O6 U2 N2 C62 -135.3(5)
S1 U2 N2 C62 47.7(5)
U1 U2 N2 C62 66.9(5)
O6A U2 N2 C55 137.9(9)
O4 U2 N2 C55 32.8(6)
O5 U2 N2 C55 -152.4(6)
O6 U2 N2 C55 114.5(6)
S1 U2 N2 C55 -62.5(6)
U1 U2 N2 C55 -43.4(7)
C15 N1 C1 C2 55.5(9)
C8 N1 C1 C2 176.0(7)
U1 N1 C1 C2 -71.6(7)
N1 C1 C2 C7 -120.1(8)
N1 C1 C2 C3 59.5(11)
U1 O1 C3 C4 141.7(7)
U1 O1 C3 C2 -41.1(11)
C7 C2 C3 O1 -179.4(7)
C1 C2 C3 O1 1.0(11)
C7 C2 C3 C4 -2.2(12)
C1 C2 C3 C4 178.2(7)
O1 C3 C4 C5 176.3(7)
C2 C3 C4 C5 -0.8(11)
O1 C3 C4 C22 -5.7(11)
C2 C3 C4 C22 177.3(7)
C3 C4 C5 C6 0.7(12)
C22 C4 C5 C6 -177.4(8)
C4 C5 C6 C7 2.4(14)
C4 C5 C6 C32 180.0(9)
C5 C6 C7 C2 -5.4(13)
C32 C6 C7 C2 177.1(9)
C3 C2 C7 C6 5.3(13)
C1 C2 C7 C6 -175.1(8)
C15 N1 C8 C9 -59.0(9)
C1 N1 C8 C9 -176.4(7)
U1 N1 C8 C9 71.3(8)
N1 C8 C9 C10 -57.3(10)
N1 C8 C9 C14 128.1(8)
U1 O2 C10 C9 5.7(12)
U1 O2 C10 C11 -174.3(5)
C14 C9 C10 O2 -175.8(7)
C8 C9 C10 O2 9.8(11)
C14 C9 C10 C11 4.1(11)
C8 C9 C10 C11 -170.3(7)
O2 C10 C11 C12 176.0(7)
C9 C10 C11 C12 -4.0(11)
O2 C10 C11 C33 -1.7(11)
C9 C10 C11 C33 178.3(7)
C10 C11 C12 C13 0.5(12)
C33 C11 C12 C13 178.2(8)
C11 C12 C13 C14 2.8(13)
C11 C12 C13 C43 -178.1(8)
C12 C13 C14 C9 -2.7(12)
C43 C13 C14 C9 178.1(8)
C10 C9 C14 C13 -0.7(12)
C8 C9 C14 C13 173.9(7)
C8 N1 C15 C16 82.9(8)
C1 N1 C15 C16 -161.6(7)
U1 N1 C15 C16 -41.4(8)
N1 C15 C16 C21 -127.4(7)
N1 C15 C16 C17 58.4(9)
U1 O3 C17 C16 -55.4(9)
U1 O3 C17 C18 126.5(6)
C21 C16 C17 O3 175.0(6)
C15 C16 C17 O3 -11.1(9)
C21 C16 C17 C18 -6.9(10)
C15 C16 C17 C18 167.1(6)
O3 C17 C18 C19 -177.9(6)
C16 C17 C18 C19 4.0(9)
O3 C17 C18 C44 5.4(9)
C16 C17 C18 C44 -172.7(6)
C17 C18 C19 C20 1.0(10)
C44 C18 C19 C20 177.5(7)
C18 C19 C20 C21 -3.1(11)
C18 C19 C20 C54 -178.7(7)
C17 C16 C21 C20 4.7(11)
C15 C16 C21 C20 -169.3(7)
C19 C20 C21 C16 0.3(11)
C54 C20 C21 C16 175.8(7)
C3 C4 C22 C31 -62.7(9)
C5 C4 C22 C31 115.3(8)
C3 C4 C22 C26 178.4(7)
C5 C4 C22 C26 -3.7(10)
C3 C4 C22 C29 58.1(9)
C5 C4 C22 C29 -124.0(8)
C30 C23 C26 C22 61.4(9)
C27 C23 C26 C22 -59.8(9)
C4 C22 C26 C23 177.9(7)
C31 C22 C26 C23 57.7(9)
C29 C22 C26 C23 -58.7(9)
C28 C24 C27 C23 59.5(10)
C31 C24 C27 C23 -60.3(10)
C26 C23 C27 C24 59.7(9)
C30 C23 C27 C24 -60.0(10)
C29 C25 C28 C24 -59.5(9)
C30 C25 C28 C24 59.8(10)
C27 C24 C28 C25 -60.2(10)
C31 C24 C28 C25 59.6(9)
C28 C25 C29 C22 57.8(9)
C30 C25 C29 C22 -63.5(9)
C4 C22 C29 C25 -176.6(6)
C31 C22 C29 C25 -55.6(8)
C26 C22 C29 C25 59.7(9)
C26 C23 C30 C25 -61.7(10)
C27 C23 C30 C25 58.2(10)
C28 C25 C30 C23 -58.1(10)
C29 C25 C30 C23 63.0(10)
C28 C24 C31 C22 -59.2(9)
C27 C24 C31 C22 61.1(9)
C4 C22 C31 C24 179.8(6)
C26 C22 C31 C24 -57.9(8)
C29 C22 C31 C24 57.1(8)
C12 C11 C33 C42 -110.1(8)
C10 C11 C33 C42 67.5(9)
C12 C11 C33 C37 9.4(10)
C10 C11 C33 C37 -173.0(7)
C12 C11 C33 C40 129.7(8)
C10 C11 C33 C40 -52.8(9)
C42 C33 C37 C34 -60.0(8)
C11 C33 C37 C34 179.6(6)
C40 C33 C37 C34 56.9(8)
C38 C34 C37 C33 -57.3(8)
C41 C34 C37 C33 62.5(9)
C40 C36 C38 C34 -58.5(9)
C39 C36 C38 C34 61.7(9)
C37 C34 C38 C36 56.9(9)
C41 C34 C38 C36 -62.5(9)
C42 C35 C39 C36 -60.8(8)
C41 C35 C39 C36 59.8(9)
C38 C36 C39 C35 -60.0(9)
C40 C36 C39 C35 59.8(9)
C38 C36 C40 C33 62.3(8)
C39 C36 C40 C33 -57.7(9)
C42 C33 C40 C36 55.8(8)
C37 C33 C40 C36 -60.2(8)
C11 C33 C40 C36 176.2(6)
C38 C34 C41 C35 60.3(9)
C37 C34 C41 C35 -61.5(9)
C39 C35 C41 C34 -60.1(9)
C42 C35 C41 C34 61.3(9)
C37 C33 C42 C35 59.0(8)
C11 C33 C42 C35 -178.3(6)
C40 C33 C42 C35 -56.6(8)
C39 C35 C42 C33 60.6(9)
C41 C35 C42 C33 -61.3(9)
C17 C18 C44 C51 57.7(9)
C19 C18 C44 C51 -118.7(8)
C17 C18 C44 C53 -64.9(9)
C19 C18 C44 C53 118.7(8)
C17 C18 C44 C48 177.1(6)
C19 C18 C44 C48 0.7(9)
C47 C45 C46 C53 60.0(10)
C47 C45 C46 C49 -61.0(10)
C46 C45 C47 C52 59.1(9)
C46 C45 C47 C51 -60.4(10)
C51 C44 C48 C50 -59.6(9)
C53 C44 C48 C50 58.6(8)
C18 C44 C48 C50 179.3(6)
C45 C46 C49 C50 61.2(10)
C53 C46 C49 C50 -60.4(9)
C44 C48 C50 C52 61.8(10)
C44 C48 C50 C49 -61.2(9)
C46 C49 C50 C52 -61.6(10)
C46 C49 C50 C48 60.8(10)
C53 C44 C51 C47 -56.7(9)
C18 C44 C51 C47 -179.7(7)
C48 C44 C51 C47 59.0(9)
C45 C47 C51 C44 59.3(10)
C52 C47 C51 C44 -60.6(8)
C48 C50 C52 C47 -61.9(11)
C49 C50 C52 C47 61.2(10)
C45 C47 C52 C50 -59.3(10)
C51 C47 C52 C50 60.7(9)
C51 C44 C53 C46 56.6(10)
C18 C44 C53 C46 179.3(7)
C48 C44 C53 C46 -60.0(9)
C45 C46 C53 C44 -58.7(10)
C49 C46 C53 C44 63.1(9)
C69 N2 C55 C56 54.8(11)
C62 N2 C55 C56 175.9(8)
U2 N2 C55 C56 -72.7(8)
N2 C55 C56 C61 -120.6(10)
N2 C55 C56 C57 62.2(11)
U2 O4 C57 C56 -36.7(12)
U2 O4 C57 C58 145.1(7)
C61 C56 C57 O4 -179.8(8)
C55 C56 C57 O4 -2.5(12)
C61 C56 C57 C58 -1.6(13)
C55 C56 C57 C58 175.7(8)
O4 C57 C58 C59 177.9(8)
C56 C57 C58 C59 -0.3(13)
O4 C57 C58 C76 -5.6(12)
C56 C57 C58 C76 176.3(8)
C57 C58 C59 C60 1.1(18)
C76 C58 C59 C60 -175.4(12)
C58 C59 C60 C61 0(2)
C58 C59 C60 C86 -177.9(14)
C59 C60 C61 C56 -2(2)
C86 C60 C61 C56 176.0(13)
C57 C56 C61 C60 2.8(16)
C55 C56 C61 C60 -174.5(11)
C69 N2 C62 C63 -52.5(10)
C55 N2 C62 C63 -171.5(8)
U2 N2 C62 C63 76.5(8)
N2 C62 C63 C68 122.7(11)
N2 C62 C63 C64 -58.6(13)
U2 O5 C64 C65 -163.5(8)
U2 O5 C64 C63 19.4(17)
C68 C63 C64 O5 -177.5(10)
C62 C63 C64 O5 3.8(15)
C68 C63 C64 C65 5.3(16)
C62 C63 C64 C65 -173.4(9)
O5 C64 C65 C66 177.5(10)
C63 C64 C65 C66 -5.5(15)
O5 C64 C65 C87 0.3(15)
C63 C64 C65 C87 177.3(9)
C64 C65 C66 C67 1.2(19)
C87 C65 C66 C67 178.4(12)
C65 C66 C67 C68 3(2)
C65 C66 C67 C97 -179.7(13)
C64 C63 C68 C67 -0.6(19)
C62 C63 C68 C67 178.1(12)
C66 C67 C68 C63 -4(2)
C97 C67 C68 C63 179.4(13)
C62 N2 C69 C70A 163.6(19)
C55 N2 C69 C70A -81(2)
U2 N2 C69 C70A 41(2)
C62 N2 C69 C70 90.8(11)
C55 N2 C69 C70 -153.6(9)
U2 N2 C69 C70 -32.1(11)
C70A C69 C70 C75 125(2)
N2 C69 C70 C75 -124.6(11)
C70A C69 C70 C71 -59(2)
N2 C69 C70 C71 52.1(14)
U2 O6 C71 C72 123.9(9)
U2 O6 C71 C70 -60.3(12)
C75 C70 C71 O6 170.9(10)
C69 C70 C71 O6 -5.7(15)
C75 C70 C71 C72 -13.2(16)
C69 C70 C71 C72 170.2(9)
O6 C71 C72 C73 -174.0(10)
C70 C71 C72 C73 10.3(15)
O6 C71 C72 C98 7.2(15)
C70 C71 C72 C98 -168.5(9)
C71 C72 C73 C74 0.0(19)
C98 C72 C73 C74 178.8(12)
C72 C73 C74 C75 -8(2)
C72 C73 C74 C108 178.3(14)
C73 C74 C75 C70 5(2)
C108 C74 C75 C70 177.8(16)
C71 C70 C75 C74 5(2)
C69 C70 C75 C74 -178.1(12)
N2 C69 C70A C75A 126(3)
C70 C69 C70A C75A -124(5)
N2 C69 C70A C71A -73(4)
C70 C69 C70A C71A 36(2)
U2 O6A C71A C72A -101(3)
U2 O6A C71A C70A 42(4)
C69 C70A C71A O6A 36(5)
C75A C70A C71A O6A -163(3)
C69 C70A C71A C72A 179(3)
C75A C70A C71A C72A -20(5)
O6A C71A C72A C73A 167(3)
C70A C71A C72A C73A 22(5)
O6A C71A C72A C98A -39(4)
C70A C71A C72A C98A 176(3)
C71A C72A C73A C74A -24(5)
C98A C72A C73A C74A 179(3)
C72A C73A C74A C118 -174(3)
C72A C73A C74A C75A 19(5)
C118 C74A C75A C70A 175(3)
C73A C74A C75A C70A -15(5)
C69 C70A C75A C74A 176(3)
C71A C70A C75A C74A 17(6)
C59 C58 C76 C83 -125.3(10)
C57 C58 C76 C83 58.3(11)
C59 C58 C76 C80 -4.0(13)
C57 C58 C76 C80 179.7(8)
C59 C58 C76 C85 113.7(10)
C57 C58 C76 C85 -62.6(11)
C81 C77 C80 C76 -61.3(12)
C84 C77 C80 C76 59.0(11)
C58 C76 C80 C77 178.4(8)
C83 C76 C80 C77 -56.7(11)
C85 C76 C80 C77 57.7(11)
C80 C77 C81 C78 59.3(12)
C84 C77 C81 C78 -60.6(12)
C82 C78 C81 C77 63.8(13)
C85 C78 C81 C77 -62.2(12)
C85 C78 C82 C79 63.3(10)
C81 C78 C82 C79 -62.1(11)
C84 C79 C82 C78 58.4(11)
C83 C79 C82 C78 -59.1(10)
C58 C76 C83 C79 -178.7(7)
C80 C76 C83 C79 56.7(10)
C85 C76 C83 C79 -56.1(10)
C84 C79 C83 C76 -59.9(10)
C82 C79 C83 C76 58.1(10)
C83 C79 C84 C77 60.0(11)
C82 C79 C84 C77 -57.0(12)
C81 C77 C84 C79 60.1(12)
C80 C77 C84 C79 -60.3(11)
C82 C78 C85 C76 -61.7(11)
C81 C78 C85 C76 63.2(11)
C58 C76 C85 C78 179.8(9)
C83 C76 C85 C78 55.6(11)
C80 C76 C85 C78 -58.2(11)
C66 C65 C87 C96 -112.2(10)
C64 C65 C87 C96 64.9(11)
C66 C65 C87 C94 127.0(10)
C64 C65 C87 C94 -55.8(12)
C66 C65 C87 C91 9.4(13)
C64 C65 C87 C91 -173.5(9)
C95 C88 C91 C87 57.9(10)
C92 C88 C91 C87 -61.2(10)
C96 C87 C91 C88 -56.5(10)
C65 C87 C91 C88 -178.9(8)
C94 C87 C91 C88 60.4(10)
C93 C90 C92 C88 59.9(10)
C94 C90 C92 C88 -60.0(10)
C91 C88 C92 C90 60.0(10)
C95 C88 C92 C90 -61.2(9)
C96 C89 C93 C90 -61.1(9)
C95 C89 C93 C90 61.3(9)
C92 C90 C93 C89 -60.5(10)
C94 C90 C93 C89 58.9(9)
C96 C87 C94 C90 56.2(9)
C65 C87 C94 C90 178.0(8)
C91 C87 C94 C90 -61.0(10)
C92 C90 C94 C87 63.1(10)
C93 C90 C94 C87 -56.9(10)
C93 C89 C95 C88 -63.7(10)
C96 C89 C95 C88 57.5(10)
C91 C88 C95 C89 -57.5(10)
C92 C88 C95 C89 63.1(9)
C93 C89 C96 C87 62.0(9)
C95 C89 C96 C87 -58.6(10)
C65 C87 C96 C89 179.2(7)
C94 C87 C96 C89 -58.7(9)
C91 C87 C96 C89 56.4(9)
C71 C72 C98 C105 54.5(13)
C73 C72 C98 C105 -124.2(12)
C71 C72 C98 C107 -65.8(12)
C73 C72 C98 C107 115.5(12)
C71 C72 C98 C102 175.1(10)
C73 C72 C98 C102 -3.6(14)
C101 C99 C100 C103 -56.1(13)
C101 C99 C100 C107 63.1(11)
C100 C99 C101 C105 -63.9(11)
C100 C99 C101 C106 56.7(13)
C105 C98 C102 C104 -57.3(12)
C107 C98 C102 C104 59.4(11)
C72 C98 C102 C104 -179.4(9)
C99 C100 C103 C104 58.5(13)
C107 C100 C103 C104 -59.1(12)
C98 C102 C104 C106 61.1(12)
C98 C102 C104 C103 -61.6(11)
C100 C103 C104 C102 60.6(12)
C100 C103 C104 C106 -61.9(12)
C107 C98 C105 C101 -59.6(12)
C102 C98 C105 C101 55.9(13)
C72 C98 C105 C101 179.0(9)
C106 C101 C105 C98 -59.1(14)
C99 C101 C105 C98 61.7(12)
C105 C101 C106 C104 58.4(14)
C99 C101 C106 C104 -60.0(13)
C102 C104 C106 C101 -60.0(13)
C103 C104 C106 C101 63.2(13)
C105 C98 C107 C100 57.8(11)
C102 C98 C107 C100 -58.4(11)
C72 C98 C107 C100 179.3(8)
C99 C100 C107 C98 -60.5(11)
C103 C100 C107 C98 61.1(12)
C71A C72A C98A C115 -163(3)
C73A C72A C98A C115 -8(4)
C71A C72A C98A C117 73(4)
C73A C72A C98A C117 -132(3)
C71A C72A C98A C112 -40(4)
C73A C72A C98A C112 115(3)
C111 C99A C110 C113 -52(3)
C111 C99A C110 C117 64(3)
C110 C99A C111 C116 54(3)
C110 C99A C111 C115 -64(3)
C115 C98A C112 C114 -56(3)
C117 C98A C112 C114 62(2)
C72A C98A C112 C114 175(2)
C99A C110 C113 C114 55(3)
C117 C110 C113 C114 -61(2)
C98A C112 C114 C116 61(2)
C98A C112 C114 C113 -62(2)
C110 C113 C114 C112 62(3)
C110 C113 C114 C116 -59(3)
C117 C98A C115 C111 -60(3)
C112 C98A C115 C111 56(3)
C72A C98A C115 C111 179(2)
C116 C111 C115 C98A -60(3)
C99A C111 C115 C98A 61(3)
C115 C111 C116 C114 60(2)
C99A C111 C116 C114 -56(2)
C112 C114 C116 C111 -62(2)
C113 C114 C116 C111 59(2)
C115 C98A C117 C110 55(3)
C112 C98A C117 C110 -62(2)
C72A C98A C117 C110 -176(2)
C99A C110 C117 C98A -57(2)
C113 C110 C117 C98A 63(2)
O252 Na1 O202 C201 -163.0(11)
O215 Na1 O202 C201 -22.8(11)
O212 Na1 O202 C201 -94.1(11)
O235 Na1 O202 C201 95.9(10)
O225 Na1 O202 C201 122.4(18)
O255 Na1 O202 C201 -84.7(10)
O232 Na1 O202 C201 39.9(8)
O222 Na1 O202 C201 77.1(10)
O205 Na1 O202 C201 165.7(11)
O242 Na1 O202 C201 -8.4(11)
O252 Na1 O202 C203 45.5(14)
O215 Na1 O202 C203 -174.3(15)
O212 Na1 O202 C203 114.5(15)
O235 Na1 O202 C203 -55.6(14)
O225 Na1 O202 C203 -29(3)
O255 Na1 O202 C203 123.8(15)
O232 Na1 O202 C203 -111.5(17)
O222 Na1 O202 C203 -74.3(14)
O205 Na1 O202 C203 14.2(14)
O242 Na1 O202 C203 -159.8(14)
C201 O202 C203 C204 172.8(16)
Na1 O202 C203 C204 -35(2)
O202 C203 C204 O205 40(3)
C203 C204 O205 C206 175.2(18)
C203 C204 O205 Na1 -28(2)
O252 Na1 O205 C206 66.9(16)
O215 Na1 O205 C206 137.6(19)
O212 Na1 O205 C206 70.0(15)
O245 Na1 O205 C206 -16.7(16)
O235 Na1 O205 C206 -103.0(15)
O225 Na1 O205 C206 -32.5(15)
O202 Na1 O205 C206 159.4(15)
O255 Na1 O205 C206 93.6(15)
O232 Na1 O205 C206 -172.9(14)
O222 Na1 O205 C206 -103.5(15)
O252 Na1 O205 C204 -85.4(16)
O215 Na1 O205 C204 -15(2)
O212 Na1 O205 C204 -82.3(14)
O245 Na1 O205 C204 -169.0(12)
O235 Na1 O205 C204 104.7(13)
O225 Na1 O205 C204 175.2(13)
O202 Na1 O205 C204 7.1(13)
O255 Na1 O205 C204 -58.7(14)
O232 Na1 O205 C204 34.7(13)
O222 Na1 O205 C204 104.2(13)
O252 Na1 C211 O212 -143(3)
O215 Na1 C211 O212 49(2)
O245 Na1 C211 O212 -33(2)
O235 Na1 C211 O212 -155(2)
O225 Na1 C211 O212 -52(2)
O202 Na1 C211 O212 142(2)
O255 Na1 C211 O212 73(2)
O232 Na1 C211 O212 122(2)
O205 Na1 C211 O212 -151(2)
O242 Na1 C211 O212 34(2)
Na1 C211 O212 C213 -127(3)
O252 Na1 O212 C211 31(2)
O215 Na1 O212 C211 -127(3)
O245 Na1 O212 C211 147(2)
O235 Na1 O212 C211 69(5)
O225 Na1 O212 C211 132(2)
O202 Na1 O212 C211 -38(2)
O255 Na1 O212 C211 -61(2)
O232 Na1 O212 C211 -65(2)
O205 Na1 O212 C211 30(2)
O242 Na1 O212 C211 -147(2)
O252 Na1 O212 C213 154.2(19)
O215 Na1 O212 C213 -4.6(17)
O245 Na1 O212 C213 -90.5(17)
O235 Na1 O212 C213 -168(3)
O225 Na1 O212 C213 -105.2(18)
O202 Na1 O212 C213 85.2(17)
O255 Na1 O212 C213 62(2)
O232 Na1 O212 C213 57.8(18)
O222 Na1 O212 C213 -56(4)
O205 Na1 O212 C213 152.6(16)
O242 Na1 O212 C213 -23.8(17)
C211 O212 C213 C214 176(3)
Na1 O212 C213 C214 42(3)
O212 C213 C214 O215 -69(3)
O212 C213 C214 Na1 -28.0(19)
O252 Na1 C214 C213 23(3)
O215 Na1 C214 C213 -113(4)
O212 Na1 C214 C213 24.1(19)
O245 Na1 C214 C213 124(3)
O235 Na1 C214 C213 -165.3(17)
O225 Na1 C214 C213 128(2)
O202 Na1 C214 C213 -56(2)
O255 Na1 C214 C213 -6.0(18)
O232 Na1 C214 C213 -91(2)
O222 Na1 C214 C213 -164(2)
O205 Na1 C214 C213 18(4)
O242 Na1 C214 C213 -155(4)
O252 Na1 C214 O215 135(2)
O212 Na1 C214 O215 137(3)
O245 Na1 C214 O215 -123(3)
O235 Na1 C214 O215 -53(3)
O225 Na1 C214 O215 -120(2)
O202 Na1 C214 O215 57(2)
O255 Na1 C214 O215 107(3)
O232 Na1 C214 O215 21(3)
O222 Na1 C214 O215 -51(3)
O205 Na1 C214 O215 131(2)
O242 Na1 C214 O215 -42.3(18)
C213 C214 O215 C216 176(3)
Na1 C214 O215 C216 107(2)
C213 C214 O215 Na1 68(3)
O252 Na1 O215 C214 -63(3)
O212 Na1 O215 C214 -33(2)
O245 Na1 O215 C214 51(2)
O235 Na1 O215 C214 143(2)
O225 Na1 O215 C214 63(3)
O202 Na1 O215 C214 -127(2)
O255 Na1 O215 C214 -57(2)
O232 Na1 O215 C214 -158(3)
O222 Na1 O215 C214 136(2)
O205 Na1 O215 C214 -107(3)
O242 Na1 O215 C214 90(3)
O252 Na1 O215 C216 -171.5(13)
O212 Na1 O215 C216 -141.2(17)
O245 Na1 O215 C216 -57.4(15)
O235 Na1 O215 C216 35.4(18)
O225 Na1 O215 C216 -44.7(16)
O202 Na1 O215 C216 125.3(15)
O255 Na1 O215 C216 -165.0(18)
O232 Na1 O215 C216 93.6(15)
O222 Na1 O215 C216 27.9(16)
O205 Na1 O215 C216 145.3(18)
O242 Na1 O215 C216 -17.8(16)
C214 O215 C216 Na1 -112(3)
O252 Na1 C216 O215 33(5)
O212 Na1 C216 O215 36.8(16)
O245 Na1 C216 O215 114.7(16)
O235 Na1 C216 O215 -149.5(15)
O225 Na1 C216 O215 135.7(16)
O202 Na1 C216 O215 -60.0(16)
O255 Na1 C216 O215 13.5(16)
O232 Na1 C216 O215 -79.0(15)
O222 Na1 C216 O215 -150.6(17)
O205 Na1 C216 O215 -136(2)
O242 Na1 C216 O215 31(3)
O252 Na1 O222 C221 -52(2)
O215 Na1 O222 C221 113(2)
O212 Na1 O222 C221 161(3)
O245 Na1 O222 C221 -165(2)
O235 Na1 O222 C221 -48(2)
O225 Na1 O222 C221 -147(2)
O202 Na1 O222 C221 20(2)
O255 Na1 O222 C221 78(3)
O232 Na1 O222 C221 42(2)
O205 Na1 O222 C221 -47(2)
O242 Na1 O222 C221 129(2)
O252 Na1 O222 C223 70.5(13)
O215 Na1 O222 C223 -124.7(13)
O212 Na1 O222 C223 -76(3)
O245 Na1 O222 C223 -41.8(11)
O235 Na1 O222 C223 74.7(19)
O225 Na1 O222 C223 -24.0(12)
O202 Na1 O222 C223 143.1(11)
O255 Na1 O222 C223 -159.4(17)
O232 Na1 O222 C223 164.8(13)
O205 Na1 O222 C223 76.0(11)
O242 Na1 O222 C223 -108.2(12)
C221 O222 C223 C224 -168(2)
Na1 O222 C223 C224 57.9(19)
C221 O222 C223 Na1 134(2)
O252 Na1 C223 C224 113.9(15)
O215 Na1 C223 C224 -61.8(17)
O212 Na1 C223 C224 31(2)
O245 Na1 C223 C224 8.5(14)
O235 Na1 C223 C224 -167(2)
O225 Na1 C223 C224 22.9(15)
O202 Na1 C223 C224 -167.7(14)
O255 Na1 C223 C224 16(4)
O232 Na1 C223 C224 -139.2(15)
O222 Na1 C223 C224 -125(2)
O205 Na1 C223 C224 132.1(15)
O242 Na1 C223 C224 -54.0(15)
O252 Na1 C223 O222 -121.3(12)
O215 Na1 C223 O222 62.9(13)
O212 Na1 C223 O222 155.4(13)
O245 Na1 C223 O222 133.3(13)
O235 Na1 C223 O222 -42.6(11)
O225 Na1 C223 O222 147.6(15)
O202 Na1 C223 O222 -42.9(13)
O255 Na1 C223 O222 141(3)
O232 Na1 C223 O222 -14.4(12)
O205 Na1 C223 O222 -103.1(11)
O242 Na1 C223 O222 70.8(11)
O222 C223 C224 O225 -72(3)
Na1 C223 C224 O225 -30.5(19)
C223 C224 O225 C226 -172(3)
C223 C224 O225 Na1 45(3)
O252 Na1 O225 C224 -127.9(18)
O215 Na1 O225 C224 86.1(19)
O212 Na1 O225 C224 159.0(18)
O245 Na1 O225 C224 120(3)
O235 Na1 O225 C224 -30.6(17)
O202 Na1 O225 C224 -58(3)
O255 Na1 O225 C224 153.1(17)
O232 Na1 O225 C224 3(2)
O222 Na1 O225 C224 -9.8(17)
O205 Na1 O225 C224 -97.9(18)
O242 Na1 O225 C224 75.8(18)
O252 Na1 O225 C226 95(2)
O215 Na1 O225 C226 -51(2)
O212 Na1 O225 C226 22(2)
O245 Na1 O225 C226 -18(2)
O235 Na1 O225 C226 -168(2)
O202 Na1 O225 C226 164(2)
O255 Na1 O225 C226 16(3)
O232 Na1 O225 C226 -135(2)
O222 Na1 O225 C226 -147(2)
O205 Na1 O225 C226 125(2)
O242 Na1 O225 C226 -62(2)
O252 Na1 O232 C231 -49.1(14)
O215 Na1 O232 C231 86.7(15)
O212 Na1 O232 C231 26.7(16)
O245 Na1 O232 C231 142.8(13)
O235 Na1 O232 C231 -145.4(15)
O225 Na1 O232 C231 -179.7(14)
O202 Na1 O232 C231 -26.7(13)
O255 Na1 O232 C231 25.0(14)
O222 Na1 O232 C231 -166.9(15)
O205 Na1 O232 C231 -75.1(14)
O242 Na1 O232 C231 108.3(14)
O252 Na1 O232 C233 90.5(13)
O215 Na1 O232 C233 -133.7(14)
O212 Na1 O232 C233 166.3(12)
O245 Na1 O232 C233 -77.6(15)
O235 Na1 O232 C233 -5.8(12)
O225 Na1 O232 C233 -40.1(16)
O202 Na1 O232 C233 112.9(15)
O255 Na1 O232 C233 164.6(12)
O222 Na1 O232 C233 -27.3(12)
O205 Na1 O232 C233 64.5(12)
O242 Na1 O232 C233 -112.2(12)
C231 O232 C233 C234 -179.9(17)
Na1 O232 C233 C234 34(2)
O232 C233 C234 O235 -57(2)
C233 C234 O235 C236 -167.5(18)
C233 C234 O235 Na1 50.1(18)
O252 Na1 O235 C236 97.3(18)
O215 Na1 O235 C236 -100.9(19)
O212 Na1 O235 C236 61(5)
O245 Na1 O235 C236 -15.2(18)
O225 Na1 O235 C236 -3.8(18)
O202 Na1 O235 C236 168.3(18)
O255 Na1 O235 C236 166(2)
O232 Na1 O235 C236 -161.6(19)
O222 Na1 O235 C236 -79(2)
O205 Na1 O235 C236 102.3(18)
O242 Na1 O235 C236 -82.0(18)
O252 Na1 O235 C234 -124.5(13)
O215 Na1 O235 C234 37.3(16)
O212 Na1 O235 C234 -161(3)
O245 Na1 O235 C234 123.0(13)
O225 Na1 O235 C234 134.4(14)
O202 Na1 O235 C234 -53.5(13)
O255 Na1 O235 C234 -55(3)
O232 Na1 O235 C234 -23.4(12)
O222 Na1 O235 C234 59.2(17)
O205 Na1 O235 C234 -119.5(13)
O242 Na1 O235 C234 56.2(14)
O252 Na1 O242 C241 111(2)
O215 Na1 O242 C241 63(2)
O212 Na1 O242 C241 115.9(19)
O245 Na1 O242 C241 -160(2)
O235 Na1 O242 C241 -70.4(19)
O225 Na1 O242 C241 -143.1(19)
O202 Na1 O242 C241 23.8(19)
O255 Na1 O242 C241 92.6(19)
O232 Na1 O242 C241 -1.5(18)
O222 Na1 O242 C241 -71.4(18)
O252 Na1 O242 C243 -115.9(18)
O215 Na1 O242 C243 -164(2)
O212 Na1 O242 C243 -111.3(14)
O245 Na1 O242 C243 -27.7(12)
O235 Na1 O242 C243 62.4(14)
O225 Na1 O242 C243 -10.3(13)
O202 Na1 O242 C243 156.6(13)
O255 Na1 O242 C243 -134.6(14)
O232 Na1 O242 C243 131.3(13)
O222 Na1 O242 C243 61.4(13)
C241 O242 C243 C244 -161.1(16)
Na1 O242 C243 C244 55.0(17)
O242 C243 C244 O245 -55.4(19)
C243 C244 O245 C246 179.6(18)
C243 C244 O245 Na1 35(2)
O252 Na1 O245 C246 8.8(16)
O215 Na1 O245 C246 -129.6(16)
O212 Na1 O245 C246 -57.7(15)
O235 Na1 O245 C246 112.1(15)
O225 Na1 O245 C246 83.1(19)
O255 Na1 O245 C246 -68.4(16)
O232 Na1 O245 C246 176.4(14)
O222 Na1 O245 C246 130.2(15)
O205 Na1 O245 C246 40.4(16)
O242 Na1 O245 C246 -145.4(16)
O252 Na1 O245 C244 148.0(14)
O215 Na1 O245 C244 9.6(15)
O212 Na1 O245 C244 81.5(15)
O235 Na1 O245 C244 -108.7(14)
O225 Na1 O245 C244 -138(2)
O255 Na1 O245 C244 70.8(15)
O232 Na1 O245 C244 -44.4(17)
O222 Na1 O245 C244 -90.6(14)
O205 Na1 O245 C244 179.6(13)
O242 Na1 O245 C244 -6.2(14)
O215 Na1 O252 C251 -152(2)
O212 Na1 O252 C251 177(3)
O245 Na1 O252 C251 104(2)
O235 Na1 O252 C251 4(2)
O225 Na1 O252 C251 81(2)
O202 Na1 O252 C251 -82(2)
O255 Na1 O252 C251 -158(2)
O232 Na1 O252 C251 -69(2)
O222 Na1 O252 C251 5(3)
O205 Na1 O252 C251 -6(2)
O242 Na1 O252 C251 -178(2)
O215 Na1 O252 C253 -5(2)
O212 Na1 O252 C253 -35.1(19)
O245 Na1 O252 C253 -108.5(19)
O235 Na1 O252 C253 151.4(19)
O225 Na1 O252 C253 -131.5(19)
O202 Na1 O252 C253 65.6(19)
O255 Na1 O252 C253 -10.8(19)
O232 Na1 O252 C253 78.8(19)
O222 Na1 O252 C253 152.9(18)
O205 Na1 O252 C253 142(2)
O242 Na1 O252 C253 -30(3)
C251 O252 C253 C254 -179(4)
Na1 O252 C253 C254 32(5)
O252 C253 C254 O255 -34(6)
C253 C254 O255 C256 -162(4)
C253 C254 O255 Na1 20(4)
O252 Na1 O255 C256 -177(5)
O215 Na1 O255 C256 8(5)
O212 Na1 O255 C256 -96(5)
O245 Na1 O255 C256 -68(5)
O235 Na1 O255 C256 110(5)
O225 Na1 O255 C256 -81(5)
O202 Na1 O255 C256 108(5)
O232 Na1 O255 C256 80(5)
O222 Na1 O255 C256 47(6)
O205 Na1 O255 C256 170(5)
O242 Na1 O255 C256 -5(5)
O252 Na1 O255 C254 -1.4(15)
O215 Na1 O255 C254 -176.8(18)
O212 Na1 O255 C254 79(2)
O245 Na1 O255 C254 107.0(15)
O235 Na1 O255 C254 -75(3)
O225 Na1 O255 C254 94.1(16)
O202 Na1 O255 C254 -76.6(15)
O232 Na1 O255 C254 -104.7(16)
O222 Na1 O255 C254 -138.0(19)
O205 Na1 O255 C254 -14.7(16)
O242 Na1 O255 C254 170.8(16)
O325 Na2 O302 C303 -71.5(18)
O315 Na2 O302 C303 93.8(19)
O322 Na2 O302 C303 -147.2(17)
O305 Na2 O302 C303 27.2(17)
O312 Na2 O302 C303 -46(3)
C326 Na2 O302 C303 -57.7(17)
O325 Na2 O302 C301 54.9(18)
O315 Na2 O302 C301 -139.9(16)
O322 Na2 O302 C301 -20.9(18)
O305 Na2 O302 C301 153.6(19)
O312 Na2 O302 C301 81(3)
C326 Na2 O302 C301 68.6(17)
C301 O302 C303 C304 -178(2)
Na2 O302 C303 C304 -57(2)
O302 C303 C304 O305 75(3)
C303 C304 O305 C306 -179(2)
C303 C304 O305 Na2 -51(3)
O325 Na2 O305 C304 104(2)
O315 Na2 O305 C304 -121(2)
O322 Na2 O305 C304 39(4)
O302 Na2 O305 C304 15(2)
O312 Na2 O305 C304 175(2)
C326 Na2 O305 C304 90(2)
O325 Na2 O305 C306 -126(2)
O315 Na2 O305 C306 9(2)
O322 Na2 O305 C306 168(3)
O302 Na2 O305 C306 145(2)
O312 Na2 O305 C306 -56(2)
C326 Na2 O305 C306 -141(2)
O325 Na2 O312 C313 166.6(17)
O315 Na2 O312 C313 -8.5(15)
O322 Na2 O312 C313 -116.9(15)
O305 Na2 O312 C313 72.7(16)
O302 Na2 O312 C313 139(2)
C326 Na2 O312 C313 150.3(16)
O325 Na2 O312 C311 23(2)
O315 Na2 O312 C311 -152(2)
O322 Na2 O312 C311 100(2)
O305 Na2 O312 C311 -71(2)
O302 Na2 O312 C311 -5(3)
C326 Na2 O312 C311 7(2)
C311 O312 C313 C314 -172(2)
Na2 O312 C313 C314 38.6(19)
O312 C313 C314 O315 -73(2)
C313 C314 O315 C316 -176.0(19)
C313 C314 O315 Na2 68.1(19)
O325 Na2 O315 C314 -39.2(19)
O322 Na2 O315 C314 44.4(16)
O305 Na2 O315 C314 -140.5(16)
O302 Na2 O315 C314 161.7(14)
O312 Na2 O315 C314 -32.8(15)
C326 Na2 O315 C314 -74.1(19)
O325 Na2 O315 C316 -161.3(14)
O322 Na2 O315 C316 -77.7(14)
O305 Na2 O315 C316 97.4(15)
O302 Na2 O315 C316 39.6(17)
O312 Na2 O315 C316 -154.9(15)
C326 Na2 O315 C316 163.9(16)
O325 Na2 O322 C323 9.0(16)
O315 Na2 O322 C323 -123.9(15)
O305 Na2 O322 C323 77(3)
O302 Na2 O322 C323 99.0(15)
O312 Na2 O322 C323 -60.8(15)
C326 Na2 O322 C323 27.3(16)
O325 Na2 O322 C321 -139.0(14)
O315 Na2 O322 C321 88.1(13)
O305 Na2 O322 C321 -71(3)
O302 Na2 O322 C321 -49.0(14)
O312 Na2 O322 C321 151.2(13)
C326 Na2 O322 C321 -120.8(14)
C321 O322 C323 C324 124(2)
Na2 O322 C323 C324 -21(2)
O322 C323 C324 O325 40(4)
C323 C324 O325 C326 -151(3)
C323 C324 O325 Na2 -32(4)
O315 Na2 O325 C324 105(2)
O322 Na2 O325 C324 9.1(18)
O305 Na2 O325 C324 -158(2)
O302 Na2 O325 C324 -90.7(19)
O312 Na2 O325 C324 99(2)
C326 Na2 O325 C324 -123(3)
O315 Na2 O325 C326 -132.0(17)
O322 Na2 O325 C326 132.0(19)
O305 Na2 O325 C326 -35(2)
O302 Na2 O325 C326 32.3(19)
O312 Na2 O325 C326 -138(2)
C324 O325 C326 Na2 115(3)
O315 Na2 C326 O325 75(2)
O322 Na2 C326 O325 -46.0(18)
O305 Na2 C326 O325 145(2)
O302 Na2 C326 O325 -145.8(19)
O312 Na2 C326 O325 38.5(18)
